data_1570490
loop_
_publ_author_name
'Zhang, Rong'
'Lan, Jiajing'
'Wang, Fei'
'Chen, Shumei'
'Zhang, Jian'

_publ_section_title
;
 Aggregate assembly of ferrocene functionalized indium-oxo clusters.
;
_journal_issue 2
_journal_name_full 'Chemical science'
_journal_page_first 726
_journal_page_last 735
_journal_paper_doi 10.1039/d3sc05824g
_journal_volume 15
_journal_year 2024
_chemical_formula_moiety 'C304 H224 Fe24 In28 N8 O116'
_chemical_formula_sum 'C304 H216 Fe24 In28 N8 O116'
_chemical_formula_weight 10392.20
_space_group_crystal_system tetragonal
_space_group_IT_number 86
_space_group_name_Hall '-P 4bc'
_space_group_name_H-M_alt 'P 42/n :2'
_atom_sites_solution_hydrogens mixed
_audit_creation_date 2023-07-08
_audit_creation_method
;
Olex2 1.5
(compiled 2023.03.06 svn.rbb2c1857 for OlexSys, GUI svn.r6748)
;
_audit_update_record
;
2023-07-14 deposited with the CCDC.	2023-11-23 downloaded from the CCDC.
;
_cell_angle_alpha 90
_cell_angle_beta 90
_cell_angle_gamma 90
_cell_formula_units_Z 2
_cell_length_a 35.1846(4)
_cell_length_b 35.1846(4)
_cell_length_c 15.8530(4)
_cell_measurement_reflns_used 17039
_cell_measurement_temperature 293(2)
_cell_measurement_theta_max 60.1420
_cell_measurement_theta_min 3.0950
_cell_volume 19625.3(6)
_computing_cell_refinement 'CrysAlisPro 1.171.41.93a (Rigaku OD, 2020)'
_computing_data_collection 'CrysAlisPro 1.171.41.93a (Rigaku OD, 2020)'
_computing_data_reduction 'CrysAlisPro 1.171.41.93a (Rigaku OD, 2020)'
_computing_molecular_graphics 'Olex2 1.5 (Dolomanov et al., 2009)'
_computing_publication_material 'Olex2 1.5 (Dolomanov et al., 2009)'
_computing_structure_refinement 'SHELXL 2017/1 (Sheldrick, 2015)'
_computing_structure_solution 'ShelXT (Sheldrick, 2015)'
_diffrn_ambient_temperature 293(2)
_diffrn_detector 'Hybrid Pixel Array Detector'
_diffrn_detector_area_resol_mean 10.0000
_diffrn_detector_type HyPix
_diffrn_measured_fraction_theta_full 0.998
_diffrn_measured_fraction_theta_max 0.975
_diffrn_measurement_details
;
List of Runs (angles in degrees, time in seconds):

  # Type    Start    End  Width  t~exp~   \w     \q     \k     \f   Frames
#--------------------------------------------------------------------------
  1  \w     12.00  51.00   0.50    6.50    --   73.53 -62.00  37.00   78
  2  \w    -94.00  -3.00   0.50    6.50    --  -74.78  69.00 -49.00  182
  3  \w    -29.00  12.00   0.50    1.44    --   -0.62  93.00  49.00   82
  4  \w    -28.00   7.00   0.50    1.44    --   -0.62 -93.00 -62.00   70
  5  \w    104.00 147.00   0.50    6.50    --   73.53 125.00 120.00   86
  6  \w   -141.00 -81.00   0.50    6.50    --  -74.78-125.00-120.00  120
  7  \w   -134.00 -91.00   0.50    6.50    --  -74.78 -99.00-120.00   86
;
_diffrn_measurement_device 'four-circle diffractometer'
_diffrn_measurement_device_type 'ROD, Synergy Custom system, HyPix'
_diffrn_measurement_method '\w scans'
_diffrn_orient_matrix_type 'CrysAlisPro convention (1999,Acta A55,543-557)'
_diffrn_orient_matrix_UB_11 0.0350771000
_diffrn_orient_matrix_UB_12 -0.0078561000
_diffrn_orient_matrix_UB_13 0.0281021000
_diffrn_orient_matrix_UB_21 -0.0037689000
_diffrn_orient_matrix_UB_22 0.0265804000
_diffrn_orient_matrix_UB_23 0.0598119000
_diffrn_orient_matrix_UB_31 -0.0144235000
_diffrn_orient_matrix_UB_32 -0.0260354000
_diffrn_orient_matrix_UB_33 0.0525505000
_diffrn_radiation_monochromator mirror
_diffrn_radiation_probe x-ray
_diffrn_radiation_type 'Ga K\a'
_diffrn_radiation_wavelength 1.3405
_diffrn_reflns_av_R_equivalents 0.0504
_diffrn_reflns_av_unetI/netI 0.0633
_diffrn_reflns_Laue_measured_fraction_full 0.998
_diffrn_reflns_Laue_measured_fraction_max 0.975
_diffrn_reflns_limit_h_max 44
_diffrn_reflns_limit_h_min -30
_diffrn_reflns_limit_k_max 22
_diffrn_reflns_limit_k_min -45
_diffrn_reflns_limit_l_max 20
_diffrn_reflns_limit_l_min -8
_diffrn_reflns_number 69336
_diffrn_reflns_point_group_measured_fraction_full 0.998
_diffrn_reflns_point_group_measured_fraction_max 0.975
_diffrn_reflns_theta_full 53.543
_diffrn_reflns_theta_max 60.691
_diffrn_reflns_theta_min 2.183
_diffrn_source 'micro-focus metaljet'
_exptl_absorpt_coefficient_mu 13.631
_exptl_absorpt_correction_T_max 1.00000
_exptl_absorpt_correction_T_min 0.79154
_exptl_absorpt_correction_type multi-scan
_exptl_absorpt_process_details
;
CrysAlisPro 1.171.41.93a (Rigaku Oxford Diffraction, 2020)
Empirical absorption correction using spherical harmonics,
implemented in SCALE3 ABSPACK scaling algorithm.
;
_exptl_crystal_colour orange
_exptl_crystal_colour_primary orange
_exptl_crystal_density_diffrn 1.759
_exptl_crystal_description block
_exptl_crystal_F_000 10040
_exptl_crystal_size_max 0.05
_exptl_crystal_size_mid 0.05
_exptl_crystal_size_min 0.02
_refine_diff_density_max 1.932
_refine_diff_density_min -1.536
_refine_diff_density_rms 0.141
_refine_ls_extinction_method none
_refine_ls_goodness_of_fit_ref 1.013
_refine_ls_hydrogen_treatment constr
_refine_ls_matrix_type full
_refine_ls_number_parameters 1083
_refine_ls_number_reflns 22086
_refine_ls_number_restraints 240
_refine_ls_restrained_S_all 1.010
_refine_ls_R_factor_all 0.1105
_refine_ls_R_factor_gt 0.0644
_refine_ls_shift/su_max 0.002
_refine_ls_shift/su_mean 0.000
_refine_ls_structure_factor_coef Fsqd
_refine_ls_weighting_details 'w=1/[\s^2^(Fo^2^)+(0.1148P)^2^] where P=(Fo^2^+2Fc^2^)/3'
_refine_ls_weighting_scheme calc
_refine_ls_wR_factor_gt 0.1758
_refine_ls_wR_factor_ref 0.2001
_reflns_Friedel_coverage 0.000
_reflns_number_gt 12306
_reflns_number_total 22086
_reflns_threshold_expression 'I > 2\s(I)'
_cod_data_source_file d3sc05824g2.cif
_cod_data_source_block 5-3-4_auto
_cod_depositor_comments 'Adding full bibliography for 1570485--1570493.cif.'
_cod_original_cell_volume 19625.3(7)
_cod_original_sg_symbol_H-M 'P 42/n'
_cod_database_code 1570490
_shelx_shelxl_version_number 2017/1
_chemical_oxdiff_formula 'In Fe C N H O'
_shelx_space_group_comment
;
The symmetry employed for this shelxl refinement is uniquely defined
by the following loop, which should always be used as a source of
symmetry information in preference to the above space-group names.
They are only intended as comments.
;
_shelx_estimated_absorpt_t_max 0.772
_shelx_estimated_absorpt_t_min 0.549
_olex2_refinement_description
;
1. Fixed Uiso
 At 1.2 times of:
  All C(H) groups
 At 1.5 times of:
  All C(H,H,H) groups, All O(H,H) groups
2. Restrained planarity
 C21, C02L, C036, C035, C02W
 with sigma of 0.1
 C037, C039, C034, C22, C24
 with sigma of 0.1
3. Rigid bond restraints
 C21, C02L, C02W, C036, C035
 with sigma for 1-2 distances of 0.01 and sigma for 1-3 distances of 0.01
 C24, C037, C039, C034, C22
 with sigma for 1-2 distances of 0.01 and sigma for 1-3 distances of 0.01
4. Uiso/Uaniso restraints and constraints
C21 \\sim C02L \\sim C02W \\sim C036 \\sim C035: within 1.7A with sigma of 0.04
and sigma for terminal atoms of 0.08 within 1.7A
C22 \\sim C24 \\sim C037 \\sim C039 \\sim C034: within 1.7A with sigma of 0.04
and sigma for terminal atoms of 0.08 within 1.7A
Uanis(C21) \\sim Ueq, Uanis(C035) \\sim Ueq, Uanis(C22) \\sim Ueq, Uanis(C24)
\\sim Ueq, Uanis(C039) \\sim Ueq, Uanis(C034) \\sim Ueq, Uanis(C0AA) \\sim Ueq,
Uanis(C032) \\sim Ueq, Uanis(C02M) \\sim Ueq, Uanis(C02Y) \\sim Ueq,
Uanis(C02U) \\sim Ueq, Uanis(C028) \\sim Ueq, Uanis(C02V) \\sim Ueq,
Uanis(C038) \\sim Ueq, Uanis(C02Z) \\sim Ueq: with sigma of 0.001 and sigma for
terminal atoms of 0.002
Uanis(C037) \\sim Ueq, Uanis(C24) \\sim Ueq, Uanis(C039) \\sim Ueq, Uanis(C034)
\\sim Ueq, Uanis(C22) \\sim Ueq: with sigma of 0.01 and sigma for terminal
atoms of 0.02
5. Rigid body (RIGU) restrains
 C21, C035, C036, C02W, C02L
 with sigma for 1-2 distances of 55 and sigma for 1-3 distances of 55
 C039, C037, C24, C22, C034
 with sigma for 1-2 distances of 55 and sigma for 1-3 distances of 55
6.a Rotating group:
 O014(H01A,H01B)
6.b Ternary CH refined with riding coordinates:
 C031(H031), C034(H034), C035(H035), C036(H036)
6.c Aromatic/amide H refined with riding coordinates:
 C01E(H01E), C01O(H01O), C01P(H01P), C01R(H01R), C01S(H01S), C01U(H01U),
 C01V(H01V), C01W(H01W), C01X(H01X), C01Z(H01Z), C020(H020), C021(H021),
 C024(H024), C025(H025), C027(H027), C029(H029), C02A(H02A), C02B(H02B),
 C02C(H02C), C02D(H02D), C02E(H02E), C02F(H02F), C02G(H02G), C02H(H02H),
 C02I(H02I), C02J(H02J), C02K(H02K), C02M(H02M), C02N(H02N), C02O(H02O),
 C02P(H02P), C02Q(H02Q), C02S(H02T), C02T(H02U), C02U(H02V), C02W(H02W),
 C02X(H02X), C02Y(H02Y), C02Z(H02Z), C030(H030), C032(H032), C038(H038),
 C039(H039), C21(H21), C22(H22), C24(H24), C0AA(H0AA)
6.d Idealised Me refined as rotating group:
 C02R(H02L,H02R,H02S)
;
_olex2_submission_special_instructions 'No special instructions were received'
_oxdiff_exptl_absorpt_empirical_details
;
Empirical correction (ABSPACK) includes:
- Absorption correction using spherical harmonics
- Frame scaling
;
_oxdiff_exptl_absorpt_empirical_full_max 2.046
_oxdiff_exptl_absorpt_empirical_full_min 0.590

loop_
_space_group_symop_operation_xyz
'x, y, z'
'-x+1/2, -y+1/2, z'
'-y, x+1/2, z+1/2'
'y+1/2, -x, z+1/2'
'-x, -y, -z'
'x-1/2, y-1/2, -z'
'y, -x-1/2, -z-1/2'
'-y-1/2, x, -z-1/2'

loop_
_atom_site_label
_atom_site_type_symbol
_atom_site_fract_x
_atom_site_fract_y
_atom_site_fract_z
_atom_site_U_iso_or_equiv
_atom_site_adp_type
_atom_site_occupancy
_atom_site_site_symmetry_order
_atom_site_calc_flag
_atom_site_refinement_flags_posn
_atom_site_refinement_flags_adp
_atom_site_refinement_flags_occupancy
_atom_site_disorder_assembly
_atom_site_disorder_group
In01 In 0.48907(2) 0.75598(2) 0.75791(4) 0.05471(16) Uani 1 1 d . . . . .
In02 In 0.53497(2) 0.65832(2) 0.74962(4) 0.05484(16) Uani 1 1 d . . . . .
In03 In 0.54646(2) 0.83418(2) 0.65019(4) 0.06099(17) Uani 1 1 d . . . . .
In04 In 0.54525(2) 0.73687(2) 0.59733(4) 0.05909(17) Uani 1 1 d . . . . .
In05 In 0.46079(2) 0.69207(2) 0.62034(5) 0.06524(18) Uani 1 1 d . . . . .
In06 In 0.46245(2) 0.78425(2) 0.56836(5) 0.06868(19) Uani 1 1 d . . . . .
In07 In 0.38589(2) 0.75690(2) 0.69363(6) 0.0946(3) Uani 1 1 d . . . . .
Fe08 Fe 0.57169(4) 0.58612(4) 0.48731(10) 0.0734(4) Uani 1 1 d . . . . .
Fe09 Fe 0.63972(4) 0.75673(4) 0.89460(10) 0.0792(4) Uani 1 1 d . . . . .
Fe0A Fe 0.42878(4) 0.90514(4) 0.80743(12) 0.0844(5) Uani 1 1 d . . . . .
Fe0B Fe 0.39795(5) 0.64784(5) 0.94065(14) 0.1042(6) Uani 1 1 d . . . . .
Fe0C Fe 0.56386(6) 0.84999(6) 0.33359(13) 0.1160(7) Uani 1 1 d . . . . .
Fe0D Fe 0.33172(7) 0.71088(6) 0.4202(2) 0.1829(15) Uani 1 1 d . . . . .
O00E O 0.51141(13) 0.70618(12) 0.6895(3) 0.0516(12) Uani 1 1 d . . . . .
O00F O 0.44332(13) 0.74718(12) 0.6667(4) 0.0553(13) Uani 1 1 d . . . . .
O00G O 0.51370(13) 0.78429(13) 0.6458(3) 0.0540(13) Uani 1 1 d . . . . .
O00H O 0.58457(14) 0.65950(15) 0.6647(4) 0.0590(14) Uani 1 1 d . . . . .
O00I O 0.53716(15) 0.75415(15) 0.8398(4) 0.0644(15) Uani 1 1 d . . . . .
O00J O 0.48993(15) 0.73001(15) 0.5278(4) 0.0612(14) Uani 1 1 d . . . . .
O00K O 0.47383(15) 0.80872(15) 0.8117(4) 0.0651(15) Uani 1 1 d . . . . .
O00L O 0.57042(16) 0.68848(16) 0.5428(4) 0.0686(15) Uani 1 1 d . . . . .
O00M O 0.59261(14) 0.74971(15) 0.6785(4) 0.0613(14) Uani 1 1 d . . . . .
O00N O 0.51518(17) 0.85134(17) 0.7605(4) 0.0776(18) Uani 1 1 d . . . . .
O00O O 0.55736(18) 0.69389(16) 0.8474(4) 0.0739(17) Uani 1 1 d . . . . .
O00P O 0.48397(15) 0.64381(16) 0.8173(4) 0.0707(16) Uani 1 1 d . . . . .
O00Q O 0.56467(18) 0.76469(18) 0.4874(4) 0.0752(17) Uani 1 1 d . . . . .
O00R O 0.43896(17) 0.83348(16) 0.6250(4) 0.0715(16) Uani 1 1 d . . . . .
O00S O 0.51271(16) 0.61741(16) 0.6574(5) 0.0661(15) Uani 1 1 d . . . . .
O00T O 0.48509(16) 0.64733(16) 0.5500(4) 0.0710(16) Uani 1 1 d . . . . .
O00U O 0.51366(17) 0.86025(17) 0.5455(5) 0.0764(18) Uani 1 1 d . . . . .
O00V O 0.45681(18) 0.72824(17) 0.8529(4) 0.0765(18) Uani 1 1 d . . . . .
O00W O 0.43976(16) 0.65882(17) 0.7215(5) 0.0763(18) Uani 1 1 d . . . . .
O00X O 0.59045(15) 0.80936(16) 0.7262(4) 0.0658(15) Uani 1 1 d . . . . .
O00Y O 0.58517(19) 0.8192(2) 0.5457(5) 0.085(2) Uani 1 1 d . . . . .
O00Z O 0.48624(19) 0.81511(18) 0.4691(4) 0.0784(17) Uani 1 1 d . . . . .
N010 N 0.56391(17) 0.61174(16) 0.8083(4) 0.0559(16) Uani 1 1 d . . . . .
O011 O 0.39470(17) 0.81560(16) 0.7187(5) 0.084(2) Uani 1 1 d . . . . .
N012 N 0.61059(18) 0.57249(19) 0.8404(5) 0.068(2) Uani 1 1 d . . . . .
O013 O 0.3729(2) 0.7778(2) 0.5684(7) 0.101(3) Uani 1 1 d . . . . .
O014 O 0.32210(18) 0.76189(18) 0.7227(5) 0.098(2) Uani 1 1 d . . . . .
H01A H 0.310958 0.761908 0.772875 0.148 Uiso 1 1 d R U . . .
H01B H 0.303108 0.764010 0.686335 0.148 Uiso 1 1 d R U . . .
O015 O 0.41267(18) 0.68211(18) 0.5479(5) 0.090(2) Uani 1 1 d . . . . .
O016 O 0.37179(17) 0.70181(19) 0.6470(6) 0.092(2) Uani 1 1 d . . . . .
O017 O 0.4196(2) 0.77031(19) 0.4789(5) 0.099(2) Uani 1 1 d . . . . .
C018 C 0.5851(2) 0.6611(2) 0.5866(7) 0.059(2) Uani 1 1 d . . . . .
O019 O 0.3947(2) 0.7401(2) 0.8182(6) 0.101(2) Uani 1 1 d . . . . .
C01A C 0.4875(2) 0.8418(2) 0.8057(6) 0.059(2) Uani 1 1 d . . . . .
C01B C 0.4707(3) 0.8722(2) 0.8573(6) 0.071(3) Uani 1 1 d . . . . .
C01C C 0.5589(2) 0.7281(2) 0.8692(5) 0.059(2) Uani 1 1 d . . . . .
C01D C 0.6023(2) 0.6301(3) 0.5394(6) 0.070(2) Uani 1 1 d . . . . .
C01E C 0.6011(2) 0.6059(2) 0.8130(5) 0.058(2) Uani 1 1 d . . . . .
H01E H 0.618901 0.624229 0.797862 0.069 Uiso 1 1 calc R U . . .
C01F C 0.4152(3) 0.8399(2) 0.6808(7) 0.068(2) Uani 1 1 d . . . . .
C01G C 0.5044(2) 0.6205(2) 0.5819(7) 0.062(2) Uani 1 1 d . . . . .
C01H C 0.5871(3) 0.7392(2) 0.9299(6) 0.070(2) Uani 1 1 d . . . . .
C01I C 0.5047(3) 0.8451(3) 0.4774(7) 0.072(3) Uani 1 1 d . . . . .
C01J C 0.6044(2) 0.7771(3) 0.7204(6) 0.060(2) Uani 1 1 d . . . . .
C01K C 0.5164(2) 0.5904(2) 0.5215(6) 0.062(2) Uani 1 1 d . . . . .
C01L C 0.4075(3) 0.8803(3) 0.7029(7) 0.078(3) Uani 1 1 d . . . . .
C01M C 0.4203(3) 0.7264(3) 0.8644(8) 0.086(3) Uani 1 1 d . . . . .
C01N C 0.4086(3) 0.7053(3) 0.9409(8) 0.097(4) Uani 1 1 d . . . . .
C01O C 0.3776(4) 0.8930(3) 0.7522(9) 0.108(4) Uani 1 1 d . . . . .
H01O H 0.358173 0.878026 0.774111 0.129 Uiso 1 1 calc R U . . .
C01P C 0.5945(3) 0.7762(3) 0.9606(8) 0.088(3) Uani 1 1 d . . . . .
H01P H 0.580733 0.797903 0.947405 0.106 Uiso 1 1 calc R U . . .
C01Q C 0.4510(2) 0.6436(2) 0.7889(7) 0.070(2) Uani 1 1 d . . . . .
C01R C 0.6076(3) 0.6284(3) 0.4488(7) 0.086(3) Uani 1 1 d . . . . .
H01R H 0.602160 0.647249 0.409482 0.104 Uiso 1 1 calc R U . . .
C01S C 0.6158(3) 0.7148(3) 0.9650(7) 0.096(3) Uani 1 1 d . . . . .
H01S H 0.618126 0.688756 0.955941 0.116 Uiso 1 1 calc R U . . .
C01T C 0.6399(2) 0.7706(3) 0.7695(7) 0.074(3) Uani 1 1 d . . . . .
C01U C 0.5488(3) 0.5793(3) 0.8349(9) 0.104(4) Uani 1 1 d . . . . .
H01U H 0.522917 0.574238 0.837791 0.125 Uiso 1 1 calc R U . . .
C01V C 0.5193(2) 0.5940(3) 0.4336(7) 0.076(3) Uani 1 1 d . . . . .
H01V H 0.512000 0.614841 0.401307 0.091 Uiso 1 1 calc R U . . .
C01W C 0.4376(3) 0.8694(3) 0.9090(7) 0.081(3) Uani 1 1 d . . . . .
H01W H 0.424168 0.847499 0.922313 0.097 Uiso 1 1 calc R U . . .
C01X C 0.4825(3) 0.9105(3) 0.8537(7) 0.083(3) Uani 1 1 d . . . . .
H01X H 0.503109 0.919820 0.823425 0.099 Uiso 1 1 calc R U . . .
C01Y C 0.3849(4) 0.7703(3) 0.5003(11) 0.091(4) Uani 1 1 d . . . . .
C01Z C 0.6154(3) 0.5947(3) 0.5743(8) 0.086(3) Uani 1 1 d . . . . .
H01Z H 0.616351 0.588315 0.631249 0.103 Uiso 1 1 calc R U . . .
C020 C 0.6576(3) 0.7360(4) 0.7811(7) 0.093(3) Uani 1 1 d . . . . .
H020 H 0.650418 0.712688 0.758340 0.111 Uiso 1 1 calc R U . . .
C021 C 0.6898(3) 0.7434(6) 0.8362(9) 0.135(6) Uani 1 1 d . . . . .
H021 H 0.707360 0.725302 0.853675 0.162 Uiso 1 1 calc R U . . .
C022 C 0.5803(3) 0.7971(3) 0.4849(8) 0.084(3) Uani 1 1 d . . . . .
C023 C 0.3796(3) 0.6875(3) 0.5757(9) 0.086(3) Uani 1 1 d . . . . .
C024 C 0.6163(4) 0.8416(4) 0.3837(8) 0.112(4) Uani 1 1 d . . . . .
H024 H 0.627930 0.857728 0.422308 0.134 Uiso 1 1 calc R U . . .
C025 C 0.6393(4) 0.7370(4) 1.0148(7) 0.104(4) Uani 1 1 d . . . . .
H025 H 0.660525 0.728142 1.043921 0.124 Uiso 1 1 calc R U . . .
C026 C 0.4224(3) 0.6239(3) 0.8404(8) 0.089(3) Uani 1 1 d . . . . .
C027 C 0.5766(3) 0.5550(3) 0.8569(10) 0.119(5) Uani 1 1 d . . . . .
H027 H 0.573298 0.530728 0.879164 0.142 Uiso 1 1 calc R U . . .
C028 C 0.5936(3) 0.8111(3) 0.4018(7) 0.090(3) Uani 1 1 d . U . . .
C029 C 0.5314(2) 0.5545(3) 0.5449(7) 0.073(2) Uani 1 1 d . . . . .
H029 H 0.532821 0.544723 0.599265 0.087 Uiso 1 1 calc R U . . .
C02A C 0.5361(3) 0.5587(3) 0.4030(8) 0.090(3) Uani 1 1 d . . . . .
H02A H 0.540740 0.552475 0.346944 0.108 Uiso 1 1 calc R U . . .
C02B C 0.4296(4) 0.6023(3) 0.9147(9) 0.110(4) Uani 1 1 d . . . . .
H02B H 0.453171 0.597016 0.938497 0.132 Uiso 1 1 calc R U . . .
C02C C 0.6593(3) 0.7994(4) 0.8191(7) 0.091(3) Uani 1 1 d . . . . .
H02C H 0.652159 0.824785 0.823086 0.109 Uiso 1 1 calc R U . . .
C02D C 0.3824(3) 0.6255(3) 0.8276(9) 0.106(4) Uani 1 1 d . . . . .
H02D H 0.369824 0.637854 0.783958 0.127 Uiso 1 1 calc R U . . .
C02E C 0.6267(3) 0.5712(4) 0.5059(11) 0.110(4) Uani 1 1 d . . . . .
H02E H 0.635181 0.546246 0.510189 0.132 Uiso 1 1 calc R U . . .
C02F C 0.3932(4) 0.5904(4) 0.9454(11) 0.123(5) Uani 1 1 d . . . . .
H02F H 0.388944 0.575444 0.992771 0.148 Uiso 1 1 calc R U . . .
C02G C 0.5438(3) 0.5365(3) 0.4711(8) 0.089(3) Uani 1 1 d . . . . .
H02G H 0.555613 0.512890 0.469019 0.106 Uiso 1 1 calc R U . . .
C02H C 0.4313(4) 0.6866(4) 1.0008(8) 0.112(4) Uani 1 1 d . . . . .
H02H H 0.457776 0.686308 1.000602 0.134 Uiso 1 1 calc R U . . .
C02I C 0.3814(5) 0.9326(4) 0.7635(12) 0.140(7) Uani 1 1 d . . . . .
H02I H 0.365448 0.948239 0.794738 0.168 Uiso 1 1 calc R U . . .
C02J C 0.6230(3) 0.5915(4) 0.4327(11) 0.116(5) Uani 1 1 d . . . . .
H02J H 0.629601 0.582424 0.379509 0.140 Uiso 1 1 calc R U . . .
C02K C 0.6903(4) 0.7831(6) 0.8597(9) 0.123(5) Uani 1 1 d . . . . .
H02K H 0.707776 0.795176 0.894707 0.148 Uiso 1 1 calc R U . . .
C02L C 0.3481(4) 0.6756(3) 0.5176(10) 0.122(4) Uani 1 1 d . U . . .
C02M C 0.6186(4) 0.8439(5) 0.2929(10) 0.128(5) Uani 1 1 d . U . . .
H02M H 0.632305 0.862464 0.264093 0.153 Uiso 1 1 calc R U . . .
C02N C 0.3697(3) 0.6973(3) 0.9635(10) 0.118(5) Uani 1 1 d . . . . .
H02N H 0.348227 0.705906 0.935155 0.142 Uiso 1 1 calc R U . . .
C02O C 0.4294(4) 0.9121(3) 0.6824(10) 0.113(4) Uani 1 1 d . . . . .
H02O H 0.451094 0.911133 0.648992 0.136 Uiso 1 1 calc R U . . .
C02P C 0.4574(4) 0.9322(4) 0.9045(9) 0.110(4) Uani 1 1 d . . . . .
H02P H 0.458925 0.958198 0.915010 0.132 Uiso 1 1 calc R U . . .
C02Q C 0.6265(4) 0.7746(5) 1.0149(8) 0.109(4) Uani 1 1 d . . . . .
H02Q H 0.636931 0.794741 1.044914 0.131 Uiso 1 1 calc R U . . .
C02R C 0.4916(3) 0.7194(3) 0.4397(8) 0.090(3) Uani 1 1 d . . . . .
H02L H 0.507654 0.736833 0.409912 0.135 Uiso 1 1 calc R U . . .
H02R H 0.466460 0.720084 0.416096 0.135 Uiso 1 1 calc R U . . .
H02S H 0.501681 0.694125 0.434778 0.135 Uiso 1 1 calc R U . . .
C02S C 0.3656(4) 0.6048(4) 0.8934(13) 0.144(7) Uani 1 1 d . . . . .
H02T H 0.339550 0.601435 0.900717 0.173 Uiso 1 1 calc R U . . .
C02T C 0.4295(4) 0.9069(4) 0.9360(10) 0.118(5) Uani 1 1 d . . . . .
H02U H 0.408963 0.913891 0.969477 0.142 Uiso 1 1 calc R U . . .
C02U C 0.5838(4) 0.7958(4) 0.3251(9) 0.122(4) Uani 1 1 d . U . . .
H02V H 0.568924 0.774175 0.318306 0.147 Uiso 1 1 calc R U . . .
C02V C 0.5170(4) 0.8650(4) 0.3971(8) 0.110(4) Uani 1 1 d . U . . .
C02W C 0.3550(5) 0.6583(4) 0.4377(10) 0.143(5) Uani 1 1 d . U . . .
H02W H 0.378049 0.650053 0.415664 0.171 Uiso 1 1 calc R U . . .
C02X C 0.4156(6) 0.9445(3) 0.7162(12) 0.150(7) Uani 1 1 d . . . . .
H02X H 0.425489 0.968913 0.710975 0.180 Uiso 1 1 calc R U . . .
C02Y C 0.5997(5) 0.8175(5) 0.2566(11) 0.139(5) Uani 1 1 d . U . . .
H02Y H 0.596792 0.813212 0.199040 0.167 Uiso 1 1 calc R U . . .
C02Z C 0.5424(4) 0.8967(4) 0.3926(9) 0.117(4) Uani 1 1 d . U . . .
H02Z H 0.553667 0.909877 0.436840 0.140 Uiso 1 1 calc R U . . .
C030 C 0.4091(6) 0.6691(4) 1.0593(11) 0.147(6) Uani 1 1 d . . . . .
H030 H 0.417680 0.656050 1.106611 0.177 Uiso 1 1 calc R U . . .
C031 C 0.3701(5) 0.6744(4) 1.0353(11) 0.142(6) Uani 1 1 d . . . . .
H031 H 0.347752 0.664765 1.065472 0.170 Uiso 1 1 calc R U . . .
C032 C 0.5463(5) 0.9032(5) 0.3043(10) 0.140(5) Uani 1 1 d . U . . .
H032 H 0.561374 0.922298 0.281389 0.168 Uiso 1 1 calc R U . . .
C034 C 0.3112(6) 0.7512(5) 0.3460(11) 0.160(4) Uani 1 1 d . U . . .
H034 H 0.284474 0.750085 0.328685 0.193 Uiso 1 1 calc R U . . .
C035 C 0.2939(6) 0.6706(5) 0.4508(12) 0.154(5) Uani 1 1 d . U . . .
H035 H 0.267135 0.673726 0.435410 0.185 Uiso 1 1 calc R U . . .
C036 C 0.3171(5) 0.6564(5) 0.3979(13) 0.177(6) Uani 1 1 d . U . . .
H036 H 0.310818 0.645131 0.343153 0.212 Uiso 1 1 calc R U . . .
C037 C 0.3591(5) 0.7620(4) 0.4277(12) 0.142(4) Uani 1 1 d . U . . .
C038 C 0.5065(4) 0.8518(4) 0.3174(9) 0.130(5) Uani 1 1 d . U . . .
H038 H 0.491149 0.831071 0.304024 0.157 Uiso 1 1 calc R U . . .
C039 C 0.3207(6) 0.7673(5) 0.4282(12) 0.163(4) Uani 1 1 d . U . . .
H039 H 0.305140 0.778071 0.469055 0.196 Uiso 1 1 calc R U . . .
C21 C 0.3079(5) 0.6858(5) 0.5305(12) 0.160(5) Uani 1 1 d . U . . .
H21 H 0.295480 0.697897 0.574851 0.192 Uiso 1 1 calc R U . . .
C22 C 0.3380(6) 0.7373(6) 0.2942(14) 0.175(5) Uani 1 1 d . U . . .
H22 H 0.336941 0.726462 0.240733 0.211 Uiso 1 1 calc R U . . .
C24 C 0.3697(6) 0.7455(6) 0.3525(13) 0.177(5) Uani 1 1 d . U . . .
H24 H 0.394850 0.739936 0.339483 0.212 Uiso 1 1 calc R U . . .
C0AA C 0.5259(5) 0.8791(5) 0.2583(12) 0.151(6) Uani 1 1 d . U . . .
H0AA H 0.524006 0.879130 0.199783 0.181 Uiso 1 1 calc R U . . .

loop_
_atom_site_aniso_label
_atom_site_aniso_U_11
_atom_site_aniso_U_22
_atom_site_aniso_U_33
_atom_site_aniso_U_23
_atom_site_aniso_U_13
_atom_site_aniso_U_12
In01 0.0415(3) 0.0380(3) 0.0847(4) 0.0070(2) 0.0074(3) 0.00241(19)
In02 0.0432(3) 0.0401(3) 0.0813(4) 0.0049(2) 0.0056(3) 0.0077(2)
In03 0.0469(3) 0.0428(3) 0.0933(5) 0.0077(3) -0.0022(3) -0.0116(2)
In04 0.0467(3) 0.0498(3) 0.0808(4) 0.0041(3) 0.0035(3) -0.0041(2)
In05 0.0453(3) 0.0435(3) 0.1069(5) 0.0038(3) -0.0013(3) 0.0005(2)
In06 0.0573(3) 0.0478(3) 0.1009(5) 0.0105(3) -0.0129(3) -0.0048(2)
In07 0.0540(4) 0.0564(4) 0.1732(8) 0.0011(4) 0.0080(4) 0.0038(3)
Fe08 0.0528(7) 0.0704(9) 0.0970(10) -0.0215(8) 0.0012(7) 0.0032(6)
Fe09 0.0595(8) 0.0797(10) 0.0983(11) -0.0023(8) -0.0165(8) 0.0109(7)
Fe0A 0.0729(9) 0.0470(7) 0.1335(14) -0.0154(8) -0.0236(9) 0.0131(6)
Fe0B 0.0822(11) 0.0719(10) 0.1585(17) 0.0358(11) 0.0520(11) 0.0029(8)
Fe0C 0.1328(16) 0.1059(14) 0.1094(14) 0.0426(11) 0.0288(12) -0.0009(12)
Fe0D 0.1294(18) 0.0836(13) 0.336(4) -0.0240(18) -0.136(2) -0.0038(12)
O00E 0.038(2) 0.033(2) 0.084(4) 0.007(2) 0.007(2) 0.0042(19)
O00F 0.040(3) 0.030(2) 0.096(4) 0.007(2) 0.000(3) 0.0032(19)
O00G 0.044(3) 0.036(2) 0.082(4) 0.012(2) -0.006(3) -0.005(2)
O00H 0.042(3) 0.055(3) 0.080(4) -0.006(3) 0.010(3) 0.000(2)
O00I 0.056(3) 0.048(3) 0.089(4) 0.005(3) -0.001(3) 0.011(2)
O00J 0.051(3) 0.054(3) 0.079(4) 0.008(3) -0.006(3) -0.008(2)
O00K 0.053(3) 0.045(3) 0.097(4) 0.006(3) 0.012(3) 0.006(2)
O00L 0.068(4) 0.055(3) 0.083(4) 0.004(3) 0.004(3) 0.010(3)
O00M 0.045(3) 0.055(3) 0.084(4) -0.003(3) -0.004(3) -0.002(2)
O00N 0.057(4) 0.064(4) 0.111(5) -0.007(3) 0.011(3) -0.013(3)
O00O 0.083(4) 0.043(3) 0.096(5) -0.003(3) -0.006(4) 0.011(3)
O00P 0.046(3) 0.067(4) 0.100(5) 0.018(3) 0.013(3) 0.003(3)
O00Q 0.077(4) 0.070(4) 0.078(4) 0.015(3) 0.014(3) -0.008(3)
O00R 0.062(4) 0.049(3) 0.104(5) 0.011(3) 0.000(4) 0.000(3)
O00S 0.056(3) 0.052(3) 0.090(5) -0.003(3) 0.001(3) -0.002(3)
O00T 0.055(3) 0.050(3) 0.108(5) 0.001(3) 0.001(3) 0.009(3)
O00U 0.067(4) 0.055(3) 0.107(5) 0.019(4) -0.007(4) -0.018(3)
O00V 0.067(4) 0.060(4) 0.103(5) 0.013(3) 0.026(4) -0.001(3)
O00W 0.048(3) 0.063(4) 0.119(5) 0.019(4) 0.008(3) -0.004(3)
O00X 0.054(3) 0.053(3) 0.090(4) 0.005(3) -0.006(3) -0.012(3)
O00Y 0.075(4) 0.077(5) 0.104(5) 0.004(4) 0.025(4) -0.018(3)
O00Z 0.083(4) 0.062(4) 0.090(4) 0.008(3) -0.015(4) -0.017(3)
N010 0.041(3) 0.038(3) 0.088(5) 0.006(3) 0.005(3) 0.010(3)
O011 0.055(4) 0.048(3) 0.151(6) -0.005(4) 0.017(4) -0.001(3)
N012 0.040(3) 0.052(4) 0.111(6) 0.017(4) 0.012(4) 0.008(3)
O013 0.061(4) 0.060(4) 0.181(9) 0.008(5) -0.019(5) 0.003(3)
O014 0.058(4) 0.069(4) 0.169(7) -0.024(5) 0.022(4) 0.013(3)
O015 0.053(4) 0.065(4) 0.150(6) -0.005(4) -0.011(4) 0.004(3)
O016 0.051(4) 0.058(4) 0.167(8) -0.001(4) 0.005(4) -0.013(3)
O017 0.093(6) 0.071(4) 0.132(6) -0.003(4) -0.047(5) -0.008(4)
C018 0.031(4) 0.058(5) 0.090(7) -0.018(5) 0.011(4) -0.006(3)
O019 0.068(4) 0.077(5) 0.160(7) 0.024(5) 0.028(5) 0.022(4)
C01A 0.048(4) 0.053(5) 0.076(6) -0.002(4) -0.009(4) 0.008(4)
C01B 0.057(5) 0.056(5) 0.101(7) -0.022(5) -0.018(5) 0.013(4)
C01C 0.059(5) 0.054(5) 0.063(5) 0.007(4) -0.001(4) 0.004(4)
C01D 0.045(4) 0.082(6) 0.083(7) -0.019(5) -0.003(4) -0.003(4)
C01E 0.050(4) 0.043(4) 0.080(6) 0.006(4) -0.004(4) 0.007(3)
C01F 0.060(5) 0.043(4) 0.101(7) -0.006(5) -0.014(5) 0.005(4)
C01G 0.039(4) 0.048(5) 0.097(8) -0.003(5) 0.008(4) -0.008(3)
C01H 0.073(6) 0.052(5) 0.085(7) -0.001(5) -0.004(5) 0.017(4)
C01I 0.060(5) 0.070(6) 0.086(7) 0.023(6) -0.012(5) 0.002(5)
C01J 0.046(4) 0.058(5) 0.076(6) 0.010(4) 0.002(4) -0.004(4)
C01K 0.041(4) 0.051(4) 0.094(7) -0.008(5) -0.005(4) 0.000(3)
C01L 0.058(5) 0.053(5) 0.124(8) -0.008(5) -0.020(5) 0.011(4)
C01M 0.083(7) 0.050(5) 0.125(9) 0.009(5) 0.054(7) -0.012(5)
C01N 0.079(7) 0.073(7) 0.137(10) 0.021(7) 0.042(7) 0.017(5)
C01O 0.097(9) 0.072(7) 0.154(11) -0.027(7) -0.039(8) 0.026(6)
C01P 0.071(6) 0.077(7) 0.116(9) -0.005(6) 0.004(6) 0.015(5)
C01Q 0.050(5) 0.050(5) 0.109(8) 0.013(5) 0.016(5) 0.012(4)
C01R 0.063(6) 0.102(8) 0.094(8) 0.000(6) 0.012(5) -0.006(5)
C01S 0.103(9) 0.089(8) 0.097(8) 0.023(6) -0.019(7) 0.015(6)
C01T 0.034(4) 0.075(6) 0.114(8) 0.001(5) -0.004(4) 0.005(4)
C01U 0.040(5) 0.067(6) 0.206(13) 0.049(7) 0.026(6) 0.011(4)
C01V 0.051(5) 0.068(6) 0.108(9) -0.001(6) -0.010(5) 0.006(4)
C01W 0.068(6) 0.065(6) 0.110(8) -0.008(5) 0.003(6) 0.014(5)
C01X 0.066(6) 0.052(5) 0.130(9) -0.022(5) -0.016(6) 0.001(4)
C01Y 0.072(8) 0.052(6) 0.150(12) 0.001(7) -0.038(8) -0.006(5)
C01Z 0.058(5) 0.067(6) 0.132(9) -0.038(6) -0.018(6) 0.022(4)
C020 0.072(7) 0.109(9) 0.097(8) -0.017(7) -0.014(6) 0.030(6)
C021 0.056(7) 0.214(18) 0.135(12) 0.012(12) -0.018(7) 0.055(9)
C022 0.059(6) 0.080(7) 0.112(9) 0.039(7) 0.011(6) 0.002(5)
C023 0.068(7) 0.043(5) 0.147(11) -0.004(6) -0.005(7) -0.001(4)
C024 0.118(10) 0.111(10) 0.106(9) 0.039(8) 0.023(8) -0.010(8)
C025 0.096(9) 0.127(11) 0.088(8) 0.011(8) -0.032(7) 0.009(8)
C026 0.069(6) 0.051(5) 0.147(10) 0.028(6) 0.031(6) 0.006(4)
C027 0.052(6) 0.071(7) 0.232(15) 0.066(8) 0.018(7) 0.009(5)
C028 0.090(3) 0.090(3) 0.090(3) 0.0006(10) 0.0004(10) -0.0003(10)
C029 0.062(5) 0.058(5) 0.099(7) 0.000(5) 0.011(5) 0.011(4)
C02A 0.071(6) 0.086(8) 0.112(9) -0.027(7) -0.009(6) -0.016(5)
C02B 0.102(9) 0.076(7) 0.151(11) 0.037(7) 0.040(8) 0.017(6)
C02C 0.055(6) 0.108(8) 0.110(8) 0.011(7) -0.004(6) -0.018(6)
C02D 0.069(7) 0.083(7) 0.166(12) 0.017(8) 0.047(7) 0.005(6)
C02E 0.065(7) 0.084(8) 0.182(14) -0.027(9) 0.006(8) 0.019(6)
C02F 0.106(10) 0.083(8) 0.180(14) 0.045(9) 0.057(10) -0.012(7)
C02G 0.080(7) 0.056(6) 0.130(10) 0.002(6) 0.003(7) 0.000(5)
C02H 0.106(9) 0.105(9) 0.123(10) 0.033(8) 0.038(8) 0.025(7)
C02I 0.128(12) 0.088(10) 0.203(17) -0.054(10) -0.074(12) 0.064(9)
C02J 0.074(7) 0.113(10) 0.163(13) -0.081(10) 0.060(9) -0.022(7)
C02K 0.066(8) 0.182(16) 0.122(11) -0.015(11) -0.017(7) -0.011(9)
C02L 0.119(7) 0.062(6) 0.183(11) -0.024(7) -0.020(7) -0.004(6)
C02M 0.127(5) 0.128(5) 0.128(5) 0.0007(10) 0.0009(10) -0.0002(10)
C02N 0.083(8) 0.080(7) 0.193(13) 0.041(8) 0.075(8) 0.015(6)
C02O 0.105(9) 0.052(6) 0.182(13) -0.001(7) -0.032(9) 0.003(6)
C02P 0.090(8) 0.078(8) 0.160(12) -0.043(8) -0.036(8) 0.018(7)
C02Q 0.103(9) 0.132(12) 0.092(9) -0.014(8) -0.017(7) -0.017(8)
C02R 0.067(6) 0.083(7) 0.120(9) -0.006(6) -0.013(6) -0.003(5)
C02S 0.088(9) 0.083(9) 0.26(2) 0.014(11) 0.069(12) -0.016(7)
C02T 0.096(9) 0.100(9) 0.159(13) -0.038(9) -0.009(8) 0.033(8)
C02U 0.123(4) 0.122(4) 0.122(4) 0.0008(10) 0.0005(10) 0.0003(10)
C02V 0.110(4) 0.109(4) 0.110(4) 0.0004(10) -0.0002(10) -0.0001(10)
C02W 0.146(8) 0.094(9) 0.189(12) -0.057(9) -0.064(8) 0.012(8)
C02X 0.199(18) 0.048(7) 0.202(17) -0.006(8) -0.102(15) 0.025(9)
C02Y 0.139(5) 0.139(5) 0.139(5) 0.0000(10) 0.0005(10) 0.0002(10)
C02Z 0.117(4) 0.117(4) 0.117(4) 0.0008(10) 0.0003(10) -0.0003(10)
C030 0.159(15) 0.117(12) 0.166(14) 0.063(11) 0.072(13) 0.021(10)
C031 0.134(13) 0.097(10) 0.195(16) 0.028(10) 0.101(12) -0.001(9)
C032 0.140(5) 0.140(5) 0.140(5) 0.0005(10) 0.0003(10) 0.0000(10)
C034 0.160(4) 0.160(5) 0.161(4) 0.0000(10) -0.0007(10) -0.0001(10)
C035 0.154(5) 0.155(5) 0.155(5) -0.0002(10) -0.0008(10) -0.0003(10)
C036 0.131(10) 0.167(13) 0.233(13) -0.096(12) -0.035(8) -0.044(10)
C037 0.137(7) 0.122(8) 0.168(7) 0.010(6) -0.006(6) -0.002(7)
C038 0.130(5) 0.131(5) 0.130(5) 0.0005(10) 0.0001(10) -0.0001(10)
C039 0.163(5) 0.163(5) 0.164(5) 0.0001(10) -0.0004(10) 0.0001(10)
C21 0.160(5) 0.160(5) 0.161(5) -0.0004(10) -0.0001(10) 0.0003(10)
C22 0.176(5) 0.176(5) 0.175(5) -0.0004(10) -0.0004(10) -0.0001(10)
C24 0.176(5) 0.177(5) 0.177(5) 0.0001(10) -0.0004(10) -0.0001(10)
C0AA 0.151(6) 0.151(6) 0.151(6) 0.0006(10) 0.0001(10) 0.0003(10)

loop_
_atom_type_symbol
_atom_type_description
_atom_type_scat_dispersion_real
_atom_type_scat_dispersion_imag
_atom_type_scat_source
C C 0.0147 0.0070 'International Tables Vol C Tables 4.2.6.8 and 6.1.1.4'
H H 0.0000 0.0000 'International Tables Vol C Tables 4.2.6.8 and 6.1.1.4'
N N 0.0253 0.0135 'International Tables Vol C Tables 4.2.6.8 and 6.1.1.4'
O O 0.0412 0.0250 'International Tables Vol C Tables 4.2.6.8 and 6.1.1.4'
Fe Fe -0.2758 2.5767 'International Tables Vol C Tables 4.2.6.8 and 6.1.1.4'
In In 0.1337 3.9104 'International Tables Vol C Tables 4.2.6.8 and 6.1.1.4'

loop_
_geom_angle_atom_site_label_1
_geom_angle_atom_site_label_2
_geom_angle_atom_site_label_3
_geom_angle
_geom_angle_site_symmetry_1
_geom_angle_site_symmetry_3
_geom_angle_publ_flag
O00E In01 O00G 79.82(18) . . ?
O00F In01 O00E 79.90(18) . . ?
O00F In01 O00G 79.67(18) . . ?
O00I In01 O00E 89.6(2) . . ?
O00I In01 O00F 169.19(19) . . ?
O00I In01 O00G 101.1(2) . . ?
O00K In01 O00E 170.86(19) . . ?
O00K In01 O00F 101.8(2) . . ?
O00K In01 O00G 91.6(2) . . ?
O00K In01 O00I 89.0(2) . . ?
O00K In01 O00V 89.0(2) . . ?
O00V In01 O00E 100.0(2) . . ?
O00V In01 O00F 90.6(2) . . ?
O00V In01 O00G 170.2(2) . . ?
O00V In01 O00I 88.8(2) . . ?
O00E In02 O00H 91.2(2) . . ?
O00E In02 O00O 90.3(2) . . ?
O00E In02 O00P 95.0(2) . . ?
O00E In02 O00S 94.7(2) . . ?
O00E In02 N010 174.8(2) . . ?
O00O In02 O00H 98.0(2) . . ?
O00O In02 O00P 94.9(3) . . ?
O00O In02 O00S 174.7(2) . . ?
O00O In02 N010 87.6(2) . . ?
O00P In02 O00H 165.7(2) . . ?
O00P In02 O00S 83.1(2) . . ?
O00S In02 O00H 83.6(2) . . ?
N010 In02 O00H 84.5(2) . . ?
N010 In02 O00P 89.9(2) . . ?
N010 In02 O00S 87.6(2) . . ?
O00G In03 O00N 88.9(2) . . ?
O00G In03 O00U 92.0(2) . . ?
O00G In03 O00X 94.27(19) . . ?
O00G In03 O00Y 96.6(2) . . ?
O00G In03 N012 171.7(2) . 7_577 ?
O00N In03 O00U 103.1(3) . . ?
O00N In03 O00Y 172.6(3) . . ?
O00N In03 N012 84.7(3) . 7_577 ?
O00X In03 O00N 91.5(2) . . ?
O00X In03 O00U 164.2(2) . . ?
O00X In03 O00Y 83.1(3) . . ?
O00X In03 N012 91.2(2) . 7_577 ?
O00Y In03 O00U 81.9(3) . . ?
N012 In03 O00U 84.3(2) 7_577 . ?
N012 In03 O00Y 90.3(3) 7_577 . ?
O00E In04 O00J 78.57(19) . . ?
O00G In04 O00E 82.08(17) . . ?
O00G In04 O00J 79.1(2) . . ?
O00G In04 O00M 91.3(2) . . ?
O00L In04 O00E 96.0(2) . . ?
O00L In04 O00G 173.4(2) . . ?
O00L In04 O00J 94.4(2) . . ?
O00L In04 O00M 95.2(2) . . ?
O00L In04 O00Q 84.2(2) . . ?
O00M In04 O00E 97.3(2) . . ?
O00M In04 O00J 170.0(2) . . ?
O00Q In04 O00E 164.3(2) . . ?
O00Q In04 O00G 95.9(2) . . ?
O00Q In04 O00J 85.7(2) . . ?
O00Q In04 O00M 98.3(2) . . ?
O00E In05 O00F 81.67(18) . . ?
O00E In05 O00J 79.43(19) . . ?
O00F In05 O00J 79.5(2) . . ?
O00T In05 O00E 96.1(2) . . ?
O00T In05 O00F 164.5(2) . . ?
O00T In05 O00J 85.0(2) . . ?
O00T In05 O00W 97.5(2) . . ?
O00W In05 O00E 91.8(2) . . ?
O00W In05 O00F 98.0(2) . . ?
O00W In05 O00J 171.1(2) . . ?
O015 In05 O00E 175.6(2) . . ?
O015 In05 O00F 96.2(2) . . ?
O015 In05 O00J 96.4(3) . . ?
O015 In05 O00T 85.0(3) . . ?
O015 In05 O00W 92.3(3) . . ?
O00F In06 O00G 81.41(18) . . ?
O00F In06 O00J 79.92(19) . . ?
O00G In06 O00J 78.74(19) . . ?
O00R In06 O00F 93.8(2) . . ?
O00R In06 O00G 94.8(2) . . ?
O00R In06 O00J 171.5(2) . . ?
O00R In06 O017 101.2(3) . . ?
O00Z In06 O00F 172.7(2) . . ?
O00Z In06 O00G 95.3(2) . . ?
O00Z In06 O00J 93.1(2) . . ?
O00Z In06 O00R 92.9(3) . . ?
O00Z In06 O017 84.3(3) . . ?
O017 In06 O00F 97.0(3) . . ?
O017 In06 O00G 164.0(3) . . ?
O017 In06 O00J 85.3(3) . . ?
O00F In07 O011 93.2(2) . . ?
O00F In07 O013 94.1(3) . . ?
O00F In07 O014 175.0(2) . . ?
O00F In07 O016 90.3(2) . . ?
O011 In07 O013 82.7(3) . . ?
O011 In07 O014 91.8(2) . . ?
O011 In07 O016 169.0(3) . . ?
O013 In07 O014 87.2(3) . . ?
O016 In07 O013 86.6(3) . . ?
O016 In07 O014 84.9(2) . . ?
O019 In07 O00F 90.2(2) . . ?
O019 In07 O011 94.4(3) . . ?
O019 In07 O013 174.9(3) . . ?
O019 In07 O014 88.6(3) . . ?
O019 In07 O016 96.0(3) . . ?
C01D Fe08 C01Z 40.7(4) . . ?
C01D Fe08 C02A 157.8(5) . . ?
C01K Fe08 C01D 109.8(3) . . ?
C01K Fe08 C01R 128.3(4) . . ?
C01K Fe08 C01V 40.3(4) . . ?
C01K Fe08 C01Z 121.4(4) . . ?
C01K Fe08 C02A 68.0(4) . . ?
C01K Fe08 C02E 153.8(6) . . ?
C01R Fe08 C01D 41.4(4) . . ?
C01R Fe08 C01V 109.4(4) . . ?
C01R Fe08 C01Z 68.7(5) . . ?
C01R Fe08 C02A 121.3(5) . . ?
C01V Fe08 C01D 122.3(4) . . ?
C01V Fe08 C01Z 156.6(4) . . ?
C01V Fe08 C02A 41.5(4) . . ?
C029 Fe08 C01D 126.8(4) . . ?
C029 Fe08 C01K 41.0(3) . . ?
C029 Fe08 C01R 165.8(4) . . ?
C029 Fe08 C01V 68.4(4) . . ?
C029 Fe08 C01Z 107.3(5) . . ?
C029 Fe08 C02A 67.1(5) . . ?
C029 Fe08 C02E 117.5(6) . . ?
C02A Fe08 C01Z 159.9(4) . . ?
C02E Fe08 C01D 68.7(4) . . ?
C02E Fe08 C01R 69.0(5) . . ?
C02E Fe08 C01V 162.7(6) . . ?
C02E Fe08 C01Z 40.3(5) . . ?
C02E Fe08 C02A 123.4(5) . . ?
C02G Fe08 C01D 162.8(5) . . ?
C02G Fe08 C01K 68.3(4) . . ?
C02G Fe08 C01R 153.0(5) . . ?
C02G Fe08 C01V 68.1(4) . . ?
C02G Fe08 C01Z 124.5(5) . . ?
C02G Fe08 C029 40.5(4) . . ?
C02G Fe08 C02A 38.8(4) . . ?
C02G Fe08 C02E 105.0(5) . . ?
C02J Fe08 C01D 68.5(4) . . ?
C02J Fe08 C01K 166.1(7) . . ?
C02J Fe08 C01R 41.3(5) . . ?
C02J Fe08 C01V 128.0(7) . . ?
C02J Fe08 C01Z 67.0(6) . . ?
C02J Fe08 C029 151.1(5) . . ?
C02J Fe08 C02A 107.9(5) . . ?
C02J Fe08 C02E 39.6(5) . . ?
C02J Fe08 C02G 117.5(5) . . ?
C01H Fe09 C01S 41.4(4) . . ?
C01H Fe09 C01T 110.0(4) . . ?
C01H Fe09 C020 114.5(4) . . ?
C01H Fe09 C021 147.2(7) . . ?
C01H Fe09 C02C 134.0(4) . . ?
C01H Fe09 C02K 171.3(6) . . ?
C01H Fe09 C02Q 68.4(5) . . ?
C01P Fe09 C01H 40.8(4) . . ?
C01P Fe09 C01S 68.6(5) . . ?
C01P Fe09 C01T 115.1(4) . . ?
C01P Fe09 C020 145.0(4) . . ?
C01P Fe09 C021 171.6(7) . . ?
C01P Fe09 C025 67.9(5) . . ?
C01P Fe09 C02C 108.7(5) . . ?
C01P Fe09 C02K 131.2(6) . . ?
C01P Fe09 C02Q 40.6(5) . . ?
C01S Fe09 C01T 135.0(4) . . ?
C01S Fe09 C020 110.6(5) . . ?
C01S Fe09 C021 116.0(6) . . ?
C01S Fe09 C02C 175.1(4) . . ?
C01S Fe09 C02K 145.4(6) . . ?
C01S Fe09 C02Q 67.6(6) . . ?
C01T Fe09 C021 67.2(4) . . ?
C01T Fe09 C02K 68.5(5) . . ?
C01T Fe09 C02Q 145.7(5) . . ?
C020 Fe09 C01T 39.6(4) . . ?
C020 Fe09 C021 41.7(5) . . ?
C020 Fe09 C02K 70.2(6) . . ?
C020 Fe09 C02Q 173.8(5) . . ?
C021 Fe09 C02K 41.0(6) . . ?
C021 Fe09 C02Q 133.1(6) . . ?
C025 Fe09 C01H 68.3(5) . . ?
C025 Fe09 C01S 39.9(5) . . ?
C025 Fe09 C01T 173.8(5) . . ?
C025 Fe09 C020 135.0(5) . . ?
C025 Fe09 C021 110.6(5) . . ?
C025 Fe09 C02C 143.7(5) . . ?
C025 Fe09 C02K 114.1(6) . . ?
C025 Fe09 C02Q 40.0(5) . . ?
C02C Fe09 C01T 41.7(4) . . ?
C02C Fe09 C020 69.0(5) . . ?
C02C Fe09 C021 67.2(6) . . ?
C02C Fe09 C02K 39.4(5) . . ?
C02C Fe09 C02Q 113.3(5) . . ?
C02Q Fe09 C02K 107.7(6) . . ?
C01B Fe0A C01O 133.2(4) . . ?
C01B Fe0A C01W 40.7(4) . . ?
C01B Fe0A C02I 171.9(7) . . ?
C01B Fe0A C02P 67.8(4) . . ?
C01B Fe0A C02T 67.7(4) . . ?
C01B Fe0A C02X 145.1(7) . . ?
C01L Fe0A C01B 109.9(3) . . ?
C01L Fe0A C01O 39.8(4) . . ?
C01L Fe0A C01W 115.6(4) . . ?
C01L Fe0A C01X 132.9(4) . . ?
C01L Fe0A C02I 67.9(5) . . ?
C01L Fe0A C02P 171.9(6) . . ?
C01L Fe0A C02T 147.0(6) . . ?
C01L Fe0A C02X 68.3(5) . . ?
C01O Fe0A C01W 109.9(5) . . ?
C01O Fe0A C02P 147.2(5) . . ?
C01O Fe0A C02X 69.0(7) . . ?
C01W Fe0A C02P 68.1(5) . . ?
C01X Fe0A C01B 40.5(3) . . ?
C01X Fe0A C01O 171.8(4) . . ?
C01X Fe0A C01W 68.6(4) . . ?
C01X Fe0A C02I 146.6(5) . . ?
C01X Fe0A C02P 40.4(4) . . ?
C01X Fe0A C02T 68.0(5) . . ?
C01X Fe0A C02X 113.6(7) . . ?
C02I Fe0A C01O 40.2(5) . . ?
C02I Fe0A C01W 132.4(7) . . ?
C02I Fe0A C02P 115.5(5) . . ?
C02I Fe0A C02X 42.2(7) . . ?
C02O Fe0A C01B 116.6(5) . . ?
C02O Fe0A C01L 40.8(4) . . ?
C02O Fe0A C01O 67.1(6) . . ?
C02O Fe0A C01W 147.9(4) . . ?
C02O Fe0A C01X 109.7(5) . . ?
C02O Fe0A C02I 67.2(7) . . ?
C02O Fe0A C02P 132.5(6) . . ?
C02O Fe0A C02T 171.0(5) . . ?
C02O Fe0A C02X 38.8(6) . . ?
C02T Fe0A C01O 116.4(6) . . ?
C02T Fe0A C01W 40.3(4) . . ?
C02T Fe0A C02I 109.6(6) . . ?
C02T Fe0A C02P 40.3(5) . . ?
C02T Fe0A C02X 133.3(6) . . ?
C02X Fe0A C01W 172.8(7) . . ?
C02X Fe0A C02P 108.8(6) . . ?
C01N Fe0B C030 66.8(5) . . ?
C026 Fe0B C01N 109.8(4) . . ?
C026 Fe0B C02D 41.3(4) . . ?
C026 Fe0B C02F 69.2(5) . . ?
C026 Fe0B C02H 114.1(5) . . ?
C026 Fe0B C02N 135.5(5) . . ?
C026 Fe0B C02S 68.5(5) . . ?
C026 Fe0B C030 143.0(6) . . ?
C026 Fe0B C031 175.0(7) . . ?
C02B Fe0B C01N 133.5(4) . . ?
C02B Fe0B C026 41.9(5) . . ?
C02B Fe0B C02D 70.0(5) . . ?
C02B Fe0B C02F 41.8(5) . . ?
C02B Fe0B C02H 108.2(6) . . ?
C02B Fe0B C02N 174.7(5) . . ?
C02B Fe0B C02S 68.9(6) . . ?
C02B Fe0B C030 111.9(7) . . ?
C02B Fe0B C031 142.7(6) . . ?
C02D Fe0B C01N 115.6(5) . . ?
C02D Fe0B C02H 145.8(5) . . ?
C02D Fe0B C02N 110.9(6) . . ?
C02D Fe0B C02S 40.3(6) . . ?
C02D Fe0B C030 175.0(6) . . ?
C02F Fe0B C01N 173.8(6) . . ?
C02F Fe0B C02D 68.0(6) . . ?
C02F Fe0B C02H 134.2(7) . . ?
C02F Fe0B C02N 143.5(5) . . ?
C02F Fe0B C02S 39.4(6) . . ?
C02F Fe0B C030 110.1(6) . . ?
C02H Fe0B C01N 40.1(5) . . ?
C02H Fe0B C030 38.7(5) . . ?
C02N Fe0B C01N 41.3(4) . . ?
C02N Fe0B C02H 68.0(6) . . ?
C02N Fe0B C02S 115.3(6) . . ?
C02N Fe0B C030 67.7(7) . . ?
C02S Fe0B C01N 146.4(7) . . ?
C02S Fe0B C02H 172.8(7) . . ?
C02S Fe0B C030 135.4(7) . . ?
C031 Fe0B C01N 68.5(5) . . ?
C031 Fe0B C02D 134.6(7) . . ?
C031 Fe0B C02F 113.1(5) . . ?
C031 Fe0B C02H 67.8(6) . . ?
C031 Fe0B C02N 40.2(6) . . ?
C031 Fe0B C02S 110.1(6) . . ?
C031 Fe0B C030 41.2(6) . . ?
C024 Fe0C C028 39.4(4) . . ?
C024 Fe0C C02M 41.5(5) . . ?
C024 Fe0C C02U 64.9(6) . . ?
C024 Fe0C C02Y 66.5(6) . . ?
C024 Fe0C C02Z 106.0(6) . . ?
C024 Fe0C C038 162.7(5) . . ?
C024 Fe0C C0AA 152.4(6) . . ?
C028 Fe0C C02M 67.2(6) . . ?
C028 Fe0C C02U 39.4(5) . . ?
C028 Fe0C C02Y 68.4(6) . . ?
C028 Fe0C C02Z 119.3(5) . . ?
C028 Fe0C C038 126.7(6) . . ?
C028 Fe0C C0AA 167.1(6) . . ?
C02M Fe0C C02Y 36.1(5) . . ?
C02M Fe0C C0AA 118.6(7) . . ?
C02U Fe0C C02M 63.6(6) . . ?
C02U Fe0C C02Y 40.7(5) . . ?
C02U Fe0C C0AA 130.6(7) . . ?
C02V Fe0C C024 126.2(5) . . ?
C02V Fe0C C028 109.5(5) . . ?
C02V Fe0C C02M 164.3(6) . . ?
C02V Fe0C C02U 124.3(6) . . ?
C02V Fe0C C02Y 158.8(7) . . ?
C02V Fe0C C02Z 41.5(5) . . ?
C02V Fe0C C032 67.7(6) . . ?
C02V Fe0C C038 40.4(5) . . ?
C02V Fe0C C0AA 68.1(6) . . ?
C02Z Fe0C C02M 125.4(6) . . ?
C02Z Fe0C C02U 156.1(6) . . ?
C02Z Fe0C C02Y 158.8(6) . . ?
C02Z Fe0C C038 70.4(6) . . ?
C02Z Fe0C C0AA 68.0(7) . . ?
C032 Fe0C C024 120.1(6) . . ?
C032 Fe0C C028 154.3(6) . . ?
C032 Fe0C C02M 108.2(7) . . ?
C032 Fe0C C02U 162.8(6) . . ?
C032 Fe0C C02Y 123.7(7) . . ?
C032 Fe0C C02Z 41.1(5) . . ?
C032 Fe0C C038 68.9(7) . . ?
C032 Fe0C C0AA 37.9(6) . . ?
C038 Fe0C C02M 154.0(6) . . ?
C038 Fe0C C02U 111.3(6) . . ?
C038 Fe0C C02Y 122.7(7) . . ?
C038 Fe0C C0AA 43.2(6) . . ?
C0AA Fe0C C02Y 108.9(7) . . ?
C02L Fe0D C21 41.1(6) . . ?
C02L Fe0D C22 154.2(7) . . ?
C02L Fe0D C24 123.6(7) . . ?
C02W Fe0D C02L 40.7(6) . . ?
C02W Fe0D C037 126.9(7) . . ?
C02W Fe0D C21 70.8(7) . . ?
C02W Fe0D C22 117.6(8) . . ?
C02W Fe0D C24 109.9(8) . . ?
C034 Fe0D C02L 167.9(7) . . ?
C034 Fe0D C02W 151.2(7) . . ?
C034 Fe0D C035 114.2(8) . . ?
C034 Fe0D C036 118.9(8) . . ?
C034 Fe0D C037 64.9(7) . . ?
C034 Fe0D C039 42.7(7) . . ?
C034 Fe0D C21 129.8(8) . . ?
C034 Fe0D C22 36.8(6) . . ?
C034 Fe0D C24 60.9(8) . . ?
C035 Fe0D C02L 65.1(7) . . ?
C035 Fe0D C02W 65.9(7) . . ?
C035 Fe0D C036 36.8(6) . . ?
C035 Fe0D C037 157.2(8) . . ?
C035 Fe0D C039 123.5(8) . . ?
C035 Fe0D C21 41.1(6) . . ?
C035 Fe0D C22 125.5(8) . . ?
C035 Fe0D C24 162.8(8) . . ?
C036 Fe0D C02L 68.4(7) . . ?
C036 Fe0D C02W 42.7(6) . . ?
C036 Fe0D C037 165.3(8) . . ?
C036 Fe0D C039 153.3(8) . . ?
C036 Fe0D C21 69.5(8) . . ?
C036 Fe0D C22 105.4(8) . . ?
C036 Fe0D C24 128.6(9) . . ?
C037 Fe0D C02L 110.8(6) . . ?
C037 Fe0D C21 120.2(8) . . ?
C037 Fe0D C22 68.6(8) . . ?
C037 Fe0D C24 38.8(6) . . ?
C039 Fe0D C02L 126.6(7) . . ?
C039 Fe0D C02W 162.9(7) . . ?
C039 Fe0D C037 39.1(6) . . ?
C039 Fe0D C21 106.2(8) . . ?
C039 Fe0D C22 70.3(8) . . ?
C039 Fe0D C24 65.5(8) . . ?
C21 Fe0D C22 162.4(8) . . ?
C24 Fe0D C21 155.4(8) . . ?
C24 Fe0D C22 39.9(7) . . ?
In02 O00E In01 123.6(2) . . ?
In02 O00E In04 119.1(2) . . ?
In02 O00E In05 111.9(2) . . ?
In04 O00E In01 97.54(17) . . ?
In05 O00E In01 97.99(17) . . ?
In05 O00E In04 103.0(2) . . ?
In05 O00F In01 98.18(18) . . ?
In06 O00F In01 99.43(19) . . ?
In06 O00F In05 102.1(2) . . ?
In07 O00F In01 123.5(3) . . ?
In07 O00F In05 119.4(2) . . ?
In07 O00F In06 110.6(2) . . ?
In03 O00G In01 124.3(3) . . ?
In03 O00G In04 112.2(2) . . ?
In03 O00G In06 118.2(2) . . ?
In04 O00G In01 98.04(18) . . ?
In04 O00G In06 103.1(2) . . ?
In06 O00G In01 97.35(18) . . ?
C018 O00H In02 128.6(5) . . ?
C01C O00I In01 135.7(5) . . ?
In05 O00J In04 98.0(2) . . ?
In05 O00J In06 97.1(2) . . ?
In06 O00J In04 98.2(2) . . ?
C02R O00J In04 117.8(5) . . ?
C02R O00J In05 119.8(5) . . ?
C02R O00J In06 121.1(5) . . ?
C01A O00K In01 133.1(5) . . ?
C018 O00L In04 123.3(6) . . ?
C01J O00M In04 137.9(5) . . ?
C01A O00N In03 141.8(6) . . ?
C01C O00O In02 141.0(6) . . ?
C01Q O00P In02 126.8(6) . . ?
C022 O00Q In04 125.7(7) . . ?
C01F O00R In06 135.7(6) . . ?
C01G O00S In02 132.1(5) . . ?
C01G O00T In05 124.1(6) . . ?
C01I O00U In03 127.2(6) . . ?
C01M O00V In01 130.7(7) . . ?
C01Q O00W In05 140.1(6) . . ?
C01J O00X In03 128.1(6) . . ?
C022 O00Y In03 129.9(6) . . ?
C01I O00Z In06 124.8(7) . . ?
C01E N010 In02 127.7(5) . . ?
C01U N010 In02 127.2(6) . . ?
C01U N010 C01E 104.1(6) . . ?
C01F O011 In07 130.4(6) . . ?
C01E N012 In03 129.9(6) . 8_757 ?
C01E N012 C027 104.3(7) . . ?
C027 N012 In03 125.7(6) . 8_757 ?
C01Y O013 In07 133.0(8) . . ?
In07 O014 H01A 127.7 . . ?
In07 O014 H01B 127.7 . . ?
H01A O014 H01B 104.5 . . ?
C023 O015 In05 122.3(8) . . ?
C023 O016 In07 128.3(7) . . ?
C01Y O017 In06 120.3(9) . . ?
O00H C018 O00L 124.4(7) . . ?
O00H C018 C01D 119.1(9) . . ?
O00L C018 C01D 116.6(9) . . ?
C01M O019 In07 140.0(7) . . ?
O00K C01A C01B 118.4(8) . . ?
O00N C01A O00K 125.7(8) . . ?
O00N C01A C01B 115.9(8) . . ?
C01A C01B Fe0A 119.3(6) . . ?
C01W C01B Fe0A 70.8(5) . . ?
C01W C01B C01A 126.8(8) . . ?
C01X C01B Fe0A 69.7(5) . . ?
C01X C01B C01A 123.6(9) . . ?
C01X C01B C01W 109.1(8) . . ?
O00I C01C C01H 117.5(8) . . ?
O00O C01C O00I 124.1(8) . . ?
O00O C01C C01H 118.4(8) . . ?
C018 C01D Fe08 123.7(6) . . ?
C01R C01D Fe08 68.8(5) . . ?
C01R C01D C018 126.5(10) . . ?
C01Z C01D Fe08 70.8(5) . . ?
C01Z C01D C018 125.8(10) . . ?
C01Z C01D C01R 107.6(9) . . ?
N010 C01E H01E 122.8 . . ?
N012 C01E N010 114.4(7) . . ?
N012 C01E H01E 122.8 . . ?
O00R C01F O011 126.8(8) . . ?
O00R C01F C01L 117.8(9) . . ?
O011 C01F C01L 115.3(9) . . ?
O00S C01G O00T 125.5(8) . . ?
O00S C01G C01K 119.4(8) . . ?
O00T C01G C01K 115.1(9) . . ?
C01C C01H Fe09 121.9(7) . . ?
C01C C01H C01S 125.6(9) . . ?
C01P C01H Fe09 69.3(6) . . ?
C01P C01H C01C 127.4(8) . . ?
C01P C01H C01S 106.7(9) . . ?
C01S C01H Fe09 69.4(6) . . ?
O00U C01I O00Z 125.9(9) . . ?
O00U C01I C02V 117.4(10) . . ?
O00Z C01I C02V 116.8(11) . . ?
O00M C01J C01T 116.3(8) . . ?
O00X C01J O00M 128.0(8) . . ?
O00X C01J C01T 115.7(8) . . ?
C01G C01K Fe08 119.8(5) . . ?
C01V C01K Fe08 70.7(5) . . ?
C01V C01K C01G 126.4(8) . . ?
C01V C01K C029 108.3(8) . . ?
C029 C01K Fe08 69.2(5) . . ?
C029 C01K C01G 124.9(9) . . ?
C01F C01L Fe0A 122.7(7) . . ?
C01O C01L Fe0A 71.3(7) . . ?
C01O C01L C01F 125.5(10) . . ?
C01O C01L C02O 106.8(10) . . ?
C02O C01L Fe0A 68.8(7) . . ?
C02O C01L C01F 127.6(10) . . ?
O00V C01M C01N 114.5(11) . . ?
O019 C01M O00V 127.5(9) . . ?
O019 C01M C01N 118.0(9) . . ?
C01M C01N Fe0B 122.8(8) . . ?
C02H C01N Fe0B 69.3(7) . . ?
C02H C01N C01M 129.1(10) . . ?
C02H C01N C02N 106.4(11) . . ?
C02N C01N Fe0B 68.6(6) . . ?
C02N C01N C01M 124.4(12) . . ?
Fe0A C01O H01O 127.1 . . ?
C01L C01O Fe0A 68.9(7) . . ?
C01L C01O H01O 125.7 . . ?
C01L C01O C02I 108.6(14) . . ?
C02I C01O Fe0A 69.9(7) . . ?
C02I C01O H01O 125.7 . . ?
Fe09 C01P H01P 124.9 . . ?
C01H C01P Fe09 69.9(6) . . ?
C01H C01P H01P 125.7 . . ?
C01H C01P C02Q 108.6(10) . . ?
C02Q C01P Fe09 71.2(7) . . ?
C02Q C01P H01P 125.7 . . ?
O00P C01Q O00W 126.7(8) . . ?
O00P C01Q C026 116.2(9) . . ?
O00W C01Q C026 117.1(9) . . ?
Fe08 C01R H01R 126.3 . . ?
C01D C01R Fe08 69.8(6) . . ?
C01D C01R H01R 127.3 . . ?
C02J C01R Fe08 68.1(6) . . ?
C02J C01R C01D 105.3(11) . . ?
C02J C01R H01R 127.3 . . ?
Fe09 C01S H01S 126.3 . . ?
C01H C01S Fe09 69.2(6) . . ?
C01H C01S H01S 126.1 . . ?
C025 C01S Fe09 69.9(7) . . ?
C025 C01S C01H 107.7(11) . . ?
C025 C01S H01S 126.1 . . ?
C01J C01T Fe09 122.9(6) . . ?
C020 C01T Fe09 70.2(6) . . ?
C020 C01T C01J 125.7(9) . . ?
C020 C01T C02C 109.3(9) . . ?
C02C C01T Fe09 69.1(6) . . ?
C02C C01T C01J 124.8(9) . . ?
N010 C01U H01U 125.1 . . ?
N010 C01U C027 109.9(8) . . ?
C027 C01U H01U 125.1 . . ?
Fe08 C01V H01V 125.8 . . ?
C01K C01V Fe08 69.0(5) . . ?
C01K C01V H01V 126.8 . . ?
C01K C01V C02A 106.4(9) . . ?
C02A C01V Fe08 70.0(5) . . ?
C02A C01V H01V 126.8 . . ?
Fe0A C01W H01W 127.2 . . ?
C01B C01W Fe0A 68.5(6) . . ?
C01B C01W H01W 127.0 . . ?
C02T C01W Fe0A 68.8(8) . . ?
C02T C01W C01B 106.0(10) . . ?
C02T C01W H01W 127.0 . . ?
Fe0A C01X H01X 124.8 . . ?
C01B C01X Fe0A 69.8(5) . . ?
C01B C01X H01X 126.0 . . ?
C01B C01X C02P 108.1(10) . . ?
C02P C01X Fe0A 71.1(6) . . ?
C02P C01X H01X 126.0 . . ?
O013 C01Y O017 125.8(12) . . ?
O013 C01Y C037 121.7(14) . . ?
O017 C01Y C037 112.4(15) . . ?
Fe08 C01Z H01Z 129.2 . . ?
C01D C01Z Fe08 68.6(5) . . ?
C01D C01Z H01Z 126.3 . . ?
C02E C01Z Fe08 67.5(7) . . ?
C02E C01Z C01D 107.5(11) . . ?
C02E C01Z H01Z 126.3 . . ?
Fe09 C020 H020 125.0 . . ?
C01T C020 Fe09 70.2(6) . . ?
C01T C020 H020 127.1 . . ?
C01T C020 C021 105.9(12) . . ?
C021 C020 Fe09 69.3(7) . . ?
C021 C020 H020 127.1 . . ?
Fe09 C021 H021 126.6 . . ?
C020 C021 Fe09 69.0(6) . . ?
C020 C021 H021 125.1 . . ?
C02K C021 Fe09 70.9(8) . . ?
C02K C021 C020 109.8(11) . . ?
C02K C021 H021 125.1 . . ?
O00Q C022 C028 117.7(12) . . ?
O00Y C022 O00Q 126.6(10) . . ?
O00Y C022 C028 115.7(10) . . ?
O015 C023 O016 124.9(10) . . ?
O015 C023 C02L 115.2(12) . . ?
O016 C023 C02L 119.8(11) . . ?
Fe0C C024 H024 124.7 . . ?
C028 C024 Fe0C 70.5(8) . . ?
C028 C024 H024 126.7 . . ?
C028 C024 C02M 106.7(14) . . ?
C02M C024 Fe0C 69.8(8) . . ?
C02M C024 H024 126.7 . . ?
Fe09 C025 H025 125.1 . . ?
C01S C025 Fe09 70.2(6) . . ?
C01S C025 H025 125.0 . . ?
C01S C025 C02Q 109.9(11) . . ?
C02Q C025 Fe09 71.2(7) . . ?
C02Q C025 H025 125.0 . . ?
C01Q C026 Fe0B 122.5(7) . . ?
C02B C026 Fe0B 69.1(7) . . ?
C02B C026 C01Q 126.0(10) . . ?
C02D C026 Fe0B 70.8(7) . . ?
C02D C026 C01Q 125.5(10) . . ?
C02D C026 C02B 108.4(10) . . ?
N012 C027 H027 126.4 . . ?
C01U C027 N012 107.3(8) . . ?
C01U C027 H027 126.4 . . ?
C022 C028 Fe0C 122.3(8) . . ?
C024 C028 Fe0C 70.2(8) . . ?
C024 C028 C022 129.2(12) . . ?
C024 C028 C02U 105.6(12) . . ?
C02U C028 Fe0C 70.4(8) . . ?
C02U C028 C022 125.2(12) . . ?
Fe08 C029 H029 125.9 . . ?
C01K C029 Fe08 69.8(5) . . ?
C01K C029 H029 126.3 . . ?
C02G C029 Fe08 69.7(6) . . ?
C02G C029 C01K 107.5(9) . . ?
C02G C029 H029 126.3 . . ?
Fe08 C02A H02A 128.4 . . ?
C01V C02A Fe08 68.5(5) . . ?
C01V C02A H02A 126.1 . . ?
C02G C02A Fe08 68.5(6) . . ?
C02G C02A C01V 107.8(10) . . ?
C02G C02A H02A 126.1 . . ?
Fe0B C02B H02B 125.1 . . ?
C026 C02B Fe0B 69.1(6) . . ?
C026 C02B H02B 127.0 . . ?
C026 C02B C02F 106.0(12) . . ?
C02F C02B Fe0B 70.4(7) . . ?
C02F C02B H02B 127.0 . . ?
Fe09 C02C H02C 125.1 . . ?
C01T C02C Fe09 69.2(6) . . ?
C01T C02C H02C 125.3 . . ?
C02K C02C Fe09 71.9(8) . . ?
C02K C02C C01T 109.4(12) . . ?
C02K C02C H02C 125.3 . . ?
Fe0B C02D H02D 127.1 . . ?
C026 C02D Fe0B 67.9(8) . . ?
C026 C02D H02D 126.5 . . ?
C02S C02D Fe0B 70.0(10) . . ?
C02S C02D C026 107.0(13) . . ?
C02S C02D H02D 126.5 . . ?
Fe08 C02E H02E 124.2 . . ?
C01Z C02E Fe08 72.2(6) . . ?
C01Z C02E H02E 125.7 . . ?
C02J C02E Fe08 69.6(7) . . ?
C02J C02E C01Z 108.6(11) . . ?
C02J C02E H02E 125.7 . . ?
Fe0B C02F H02F 127.5 . . ?
C02B C02F Fe0B 67.8(6) . . ?
C02B C02F H02F 125.6 . . ?
C02S C02F Fe0B 70.7(8) . . ?
C02S C02F C02B 108.8(12) . . ?
C02S C02F H02F 125.6 . . ?
Fe08 C02G H02G 124.2 . . ?
C029 C02G Fe08 69.8(6) . . ?
C029 C02G H02G 125.0 . . ?
C02A C02G Fe08 72.6(6) . . ?
C02A C02G C029 110.0(10) . . ?
C02A C02G H02G 125.0 . . ?
Fe0B C02H H02H 124.5 . . ?
C01N C02H Fe0B 70.6(8) . . ?
C01N C02H H02H 124.9 . . ?
C030 C02H Fe0B 71.6(11) . . ?
C030 C02H C01N 110.2(13) . . ?
C030 C02H H02H 124.9 . . ?
Fe0A C02I H02I 126.1 . . ?
C01O C02I Fe0A 69.9(7) . . ?
C01O C02I H02I 126.4 . . ?
C01O C02I C02X 107.1(13) . . ?
C02X C02I Fe0A 69.1(7) . . ?
C02X C02I H02I 126.4 . . ?
Fe08 C02J H02J 125.6 . . ?
C01R C02J Fe08 70.6(6) . . ?
C01R C02J H02J 124.5 . . ?
C02E C02J Fe08 70.8(7) . . ?
C02E C02J C01R 110.9(11) . . ?
C02E C02J H02J 124.5 . . ?
Fe09 C02K H02K 127.6 . . ?
C021 C02K Fe09 68.1(8) . . ?
C021 C02K H02K 127.2 . . ?
C02C C02K Fe09 68.6(7) . . ?
C02C C02K C021 105.6(12) . . ?
C02C C02K H02K 127.2 . . ?
C023 C02L Fe0D 119.9(8) . . ?
C02W C02L Fe0D 68.9(8) . . ?
C02W C02L C023 122.5(13) . . ?
C02W C02L C21 113.0(14) . . ?
C21 C02L Fe0D 72.0(8) . . ?
C21 C02L C023 123.9(14) . . ?
Fe0C C02M H02M 124.7 . . ?
C024 C02M Fe0C 68.7(8) . . ?
C024 C02M H02M 123.9 . . ?
C02Y C02M Fe0C 74.1(11) . . ?
C02Y C02M C024 112.1(16) . . ?
C02Y C02M H02M 123.9 . . ?
Fe0B C02N H02N 126.1 . . ?
C01N C02N Fe0B 70.1(6) . . ?
C01N C02N H02N 126.1 . . ?
C031 C02N Fe0B 69.3(7) . . ?
C031 C02N C01N 107.8(13) . . ?
C031 C02N H02N 126.1 . . ?
Fe0A C02O H02O 124.7 . . ?
C01L C02O Fe0A 70.4(8) . . ?
C01L C02O H02O 123.6 . . ?
C02X C02O Fe0A 72.9(10) . . ?
C02X C02O C01L 112.8(15) . . ?
C02X C02O H02O 123.6 . . ?
Fe0A C02P H02P 127.9 . . ?
C01X C02P Fe0A 68.5(6) . . ?
C01X C02P H02P 126.5 . . ?
C02T C02P Fe0A 68.7(8) . . ?
C02T C02P C01X 107.0(10) . . ?
C02T C02P H02P 126.5 . . ?
Fe09 C02Q H02Q 128.0 . . ?
C01P C02Q Fe09 68.2(6) . . ?
C01P C02Q H02Q 126.5 . . ?
C025 C02Q Fe09 68.8(8) . . ?
C025 C02Q C01P 107.0(11) . . ?
C025 C02Q H02Q 126.5 . . ?
O00J C02R H02L 109.5 . . ?
O00J C02R H02R 109.5 . . ?
O00J C02R H02S 109.5 . . ?
H02L C02R H02R 109.5 . . ?
H02L C02R H02S 109.5 . . ?
H02R C02R H02S 109.5 . . ?
Fe0B C02S H02T 126.9 . . ?
C02D C02S Fe0B 69.7(8) . . ?
C02D C02S H02T 125.1 . . ?
C02F C02S Fe0B 69.9(10) . . ?
C02F C02S C02D 109.8(12) . . ?
C02F C02S H02T 125.1 . . ?
Fe0A C02T H02U 124.6 . . ?
C01W C02T Fe0A 70.8(7) . . ?
C01W C02T H02U 125.1 . . ?
C02P C02T Fe0A 71.1(9) . . ?
C02P C02T C01W 109.9(12) . . ?
C02P C02T H02U 125.1 . . ?
Fe0C C02U H02V 125.3 . . ?
C028 C02U Fe0C 70.1(8) . . ?
C028 C02U H02V 124.4 . . ?
C028 C02U C02Y 111.3(14) . . ?
C02Y C02U Fe0C 71.8(9) . . ?
C02Y C02U H02V 124.4 . . ?
C01I C02V Fe0C 122.3(9) . . ?
C02Z C02V Fe0C 70.5(8) . . ?
C02Z C02V C01I 125.4(12) . . ?
C038 C02V Fe0C 71.1(9) . . ?
C038 C02V C01I 122.1(13) . . ?
C038 C02V C02Z 112.4(13) . . ?
Fe0D C02W H02W 125.6 . . ?
C02L C02W Fe0D 70.4(8) . . ?
C02L C02W H02W 127.9 . . ?
C02L C02W C036 104.1(15) . . ?
C036 C02W Fe0D 67.7(8) . . ?
C036 C02W H02W 127.9 . . ?
Fe0A C02X H02X 127.0 . . ?
C02I C02X Fe0A 68.6(9) . . ?
C02I C02X H02X 127.6 . . ?
C02O C02X Fe0A 68.3(8) . . ?
C02O C02X C02I 104.7(13) . . ?
C02O C02X H02X 127.6 . . ?
Fe0C C02Y H02Y 126.4 . . ?
C02M C02Y Fe0C 69.8(10) . . ?
C02M C02Y C02U 104.3(16) . . ?
C02M C02Y H02Y 127.8 . . ?
C02U C02Y Fe0C 67.5(9) . . ?
C02U C02Y H02Y 127.8 . . ?
Fe0C C02Z H02Z 126.2 . . ?
C02V C02Z Fe0C 68.0(8) . . ?
C02V C02Z H02Z 128.2 . . ?
C032 C02Z Fe0C 69.1(9) . . ?
C032 C02Z C02V 103.5(14) . . ?
C032 C02Z H02Z 128.2 . . ?
Fe0B C030 H030 128.1 . . ?
C02H C030 Fe0B 69.7(10) . . ?
C02H C030 H030 126.0 . . ?
C02H C030 C031 108.1(14) . . ?
C031 C030 Fe0B 67.9(11) . . ?
C031 C030 H030 126.0 . . ?
Fe0B C031 H031 126.3 . . ?
C02N C031 Fe0B 70.5(8) . . ?
C02N C031 C030 107.4(11) . . ?
C02N C031 H031 126.3 . . ?
C030 C031 Fe0B 70.9(9) . . ?
C030 C031 H031 126.3 . . ?
Fe0C C032 H032 125.5 . . ?
C02Z C032 Fe0C 69.8(9) . . ?
C02Z C032 H032 123.7 . . ?
C0AA C032 Fe0C 72.6(11) . . ?
C0AA C032 C02Z 112.6(17) . . ?
C0AA C032 H032 123.7 . . ?
Fe0D C034 H034 119.1 . . ?
C039 C034 Fe0D 70.3(9) . . ?
C039 C034 H034 119.1 . . ?
C22 C034 Fe0D 81.2(12) . . ?
C22 C034 H034 119.1 . . ?
C22 C034 C039 122(2) . . ?
Fe0D C035 H035 119.8 . . ?
C036 C035 Fe0D 72.0(10) . . ?
C036 C035 H035 119.8 . . ?
C036 C035 C21 120.0(19) . . ?
C21 C035 Fe0D 74.1(10) . . ?
C21 C035 H035 119.8 . . ?
Fe0D C036 H036 126.8 . . ?
C02W C036 Fe0D 69.6(7) . . ?
C02W C036 H036 126.8 . . ?
C035 C036 Fe0D 71.1(10) . . ?
C035 C036 C02W 106.3(17) . . ?
C035 C036 H036 126.8 . . ?
C01Y C037 Fe0D 120.2(10) . . ?
C039 C037 Fe0D 69.8(10) . . ?
C039 C037 C01Y 124.8(18) . . ?
C039 C037 C24 109.3(19) . . ?
C24 C037 Fe0D 72.9(11) . . ?
C24 C037 C01Y 125.7(18) . . ?
Fe0C C038 H038 125.4 . . ?
C02V C038 Fe0C 68.5(9) . . ?
C02V C038 H038 128.4 . . ?
C02V C038 C0AA 103.2(14) . . ?
C0AA C038 Fe0C 69.4(9) . . ?
C0AA C038 H038 128.4 . . ?
Fe0D C039 H039 123.7 . . ?
C034 C039 Fe0D 67.0(9) . . ?
C034 C039 H039 130.1 . . ?
C037 C039 Fe0D 71.1(10) . . ?
C037 C039 C034 99.8(19) . . ?
C037 C039 H039 130.1 . . ?
Fe0D C21 H21 127.9 . . ?
C02L C21 Fe0D 66.9(9) . . ?
C02L C21 H21 131.7 . . ?
C035 C21 Fe0D 64.7(9) . . ?
C035 C21 C02L 96.5(16) . . ?
C035 C21 H21 131.7 . . ?
Fe0D C22 H22 130.2 . . ?
C034 C22 Fe0D 62.0(11) . . ?
C034 C22 H22 132.8 . . ?
C034 C22 C24 94.4(19) . . ?
C24 C22 Fe0D 65.9(11) . . ?
C24 C22 H22 132.8 . . ?
Fe0D C24 H24 126.6 . . ?
C037 C24 Fe0D 68.3(11) . . ?
C037 C24 C22 115(2) . . ?
C037 C24 H24 122.6 . . ?
C22 C24 Fe0D 74.2(12) . . ?
C22 C24 H24 122.6 . . ?
Fe0C C0AA H0AA 128.6 . . ?
C032 C0AA Fe0C 69.6(11) . . ?
C032 C0AA C038 108.1(16) . . ?
C032 C0AA H0AA 125.9 . . ?
C038 C0AA Fe0C 67.5(9) . . ?
C038 C0AA H0AA 125.9 . . ?

loop_
_geom_bond_atom_site_label_1
_geom_bond_atom_site_label_2
_geom_bond_distance
_geom_bond_site_symmetry_2
_geom_bond_publ_flag
In01 O00E 2.205(5) . ?
In01 O00F 2.186(5) . ?
In01 O00G 2.215(5) . ?
In01 O00I 2.134(6) . ?
In01 O00K 2.112(5) . ?
In01 O00V 2.123(6) . ?
In02 O00E 2.105(5) . ?
In02 O00H 2.204(6) . ?
In02 O00O 2.142(6) . ?
In02 O00P 2.152(5) . ?
In02 O00S 2.196(6) . ?
In02 N010 2.142(6) . ?
In03 O00G 2.101(5) . ?
In03 O00N 2.153(7) . ?
In03 O00U 2.220(7) . ?
In03 O00X 2.147(6) . ?
In03 O00Y 2.208(7) . ?
In03 N012 2.153(6) 7_577 ?
In04 O00E 2.172(5) . ?
In04 O00G 2.146(5) . ?
In04 O00J 2.250(5) . ?
In04 O00L 2.105(6) . ?
In04 O00M 2.153(5) . ?
In04 O00Q 2.112(6) . ?
In05 O00E 2.150(5) . ?
In05 O00F 2.163(5) . ?
In05 O00J 2.232(5) . ?
In05 O00T 2.110(6) . ?
In05 O00W 2.119(7) . ?
In05 O015 2.076(7) . ?
In06 O00F 2.141(5) . ?
In06 O00G 2.181(5) . ?
In06 O00J 2.234(6) . ?
In06 O00R 2.119(6) . ?
In06 O00Z 2.087(6) . ?
In06 O017 2.127(7) . ?
In07 O00F 2.093(5) . ?
In07 O011 2.126(6) . ?
In07 O013 2.165(10) . ?
In07 O014 2.298(6) . ?
In07 O016 2.133(7) . ?
In07 O019 2.084(9) . ?
Fe08 C01D 2.059(9) . ?
Fe08 C01K 2.026(8) . ?
Fe08 C01R 2.045(11) . ?
Fe08 C01V 2.049(9) . ?
Fe08 C01Z 2.088(10) . ?
Fe08 C029 2.019(10) . ?
Fe08 C02A 2.069(10) . ?
Fe08 C02E 2.027(12) . ?
Fe08 C02G 2.018(10) . ?
Fe08 C02J 2.011(10) . ?
Fe09 C01H 2.031(10) . ?
Fe09 C01P 2.023(10) . ?
Fe09 C01S 2.034(12) . ?
Fe09 C01T 2.042(11) . ?
Fe09 C020 2.041(11) . ?
Fe09 C021 2.044(13) . ?
Fe09 C025 2.029(12) . ?
Fe09 C02C 2.040(11) . ?
Fe09 C02K 2.082(14) . ?
Fe09 C02Q 2.061(13) . ?
Fe0A C01B 2.037(9) . ?
Fe0A C01L 2.018(10) . ?
Fe0A C01O 2.049(12) . ?
Fe0A C01W 2.066(11) . ?
Fe0A C01X 2.036(9) . ?
Fe0A C02I 2.048(12) . ?
Fe0A C02O 1.998(15) . ?
Fe0A C02P 2.071(12) . ?
Fe0A C02T 2.040(15) . ?
Fe0A C02X 2.055(15) . ?
Fe0B C01N 2.056(11) . ?
Fe0B C026 1.994(12) . ?
Fe0B C02B 1.994(11) . ?
Fe0B C02D 2.032(15) . ?
Fe0B C02F 2.028(12) . ?
Fe0B C02H 2.038(15) . ?
Fe0B C02N 2.036(11) . ?
Fe0B C02S 2.037(16) . ?
Fe0B C030 2.06(2) . ?
Fe0B C031 2.021(14) . ?
Fe0C C024 2.029(14) . ?
Fe0C C028 2.033(12) . ?
Fe0C C02M 2.043(15) . ?
Fe0C C02U 2.037(15) . ?
Fe0C C02V 2.004(14) . ?
Fe0C C02Y 2.095(17) . ?
Fe0C C02Z 2.036(14) . ?
Fe0C C032 2.027(16) . ?
Fe0C C038 2.037(16) . ?
Fe0C C0AA 2.064(18) . ?
Fe0D C02L 2.062(15) . ?
Fe0D C02W 2.042(14) . ?
Fe0D C034 1.980(17) . ?
Fe0D C035 2.004(17) . ?
Fe0D C036 2.015(15) . ?
Fe0D C037 2.043(16) . ?
Fe0D C039 2.026(18) . ?
Fe0D C21 2.131(18) . ?
Fe0D C22 2.22(2) . ?
Fe0D C24 2.10(2) . ?
O00H C018 1.239(10) . ?
O00I C01C 1.283(9) . ?
O00J C02R 1.447(12) . ?
O00K C01A 1.264(9) . ?
O00L C018 1.295(10) . ?
O00M C01J 1.242(10) . ?
O00N C01A 1.254(10) . ?
O00O C01C 1.253(9) . ?
O00P C01Q 1.243(10) . ?
O00Q C022 1.265(12) . ?
O00R C01F 1.238(11) . ?
O00S C01G 1.237(11) . ?
O00T C01G 1.266(10) . ?
O00U C01I 1.244(12) . ?
O00V C01M 1.298(11) . ?
O00W C01Q 1.259(11) . ?
O00X C01J 1.242(10) . ?
O00Y C022 1.252(13) . ?
O00Z C01I 1.247(11) . ?
N010 C01E 1.327(9) . ?
N010 C01U 1.326(10) . ?
O011 C01F 1.271(11) . ?
N012 C01E 1.297(9) . ?
N012 C027 1.372(11) . ?
O013 C01Y 1.190(15) . ?
O014 H01A 0.8861 . ?
O014 H01B 0.8861 . ?
O015 C023 1.259(12) . ?
O016 C023 1.268(13) . ?
O017 C01Y 1.267(15) . ?
C018 C01D 1.453(12) . ?
O019 C01M 1.260(14) . ?
C01A C01B 1.468(11) . ?
C01B C01W 1.427(14) . ?
C01B C01X 1.411(12) . ?
C01C C01H 1.436(13) . ?
C01D C01R 1.451(14) . ?
C01D C01Z 1.442(14) . ?
C01E H01E 0.9300 . ?
C01F C01L 1.487(12) . ?
C01G C01K 1.491(12) . ?
C01H C01P 1.414(13) . ?
C01H C01S 1.437(13) . ?
C01I C02V 1.515(16) . ?
C01J C01T 1.487(12) . ?
C01K C01V 1.402(13) . ?
C01K C029 1.418(12) . ?
C01L C01O 1.386(16) . ?
C01L C02O 1.399(15) . ?
C01M C01N 1.480(15) . ?
C01N C02H 1.404(16) . ?
C01N C02N 1.443(14) . ?
C01O H01O 0.9300 . ?
C01O C02I 1.410(17) . ?
C01P H01P 0.9300 . ?
C01P C02Q 1.417(15) . ?
C01Q C026 1.471(13) . ?
C01R H01R 0.9300 . ?
C01R C02J 1.431(17) . ?
C01S H01S 0.9300 . ?
C01S C025 1.385(16) . ?
C01T C020 1.382(13) . ?
C01T C02C 1.454(14) . ?
C01U H01U 0.9300 . ?
C01U C027 1.346(13) . ?
C01V H01V 0.9300 . ?
C01V C02A 1.460(14) . ?
C01W H01W 0.9300 . ?
C01W C02T 1.416(14) . ?
C01X H01X 0.9300 . ?
C01X C02P 1.420(15) . ?
C01Y C037 1.50(2) . ?
C01Z H01Z 0.9300 . ?
C01Z C02E 1.419(16) . ?
C020 H020 0.9300 . ?
C020 C021 1.453(17) . ?
C021 H021 0.9300 . ?
C021 C02K 1.45(2) . ?
C022 C028 1.484(15) . ?
C023 C02L 1.500(17) . ?
C024 H024 0.9300 . ?
C024 C028 1.368(16) . ?
C024 C02M 1.444(18) . ?
C025 H025 0.9300 . ?
C025 C02Q 1.399(17) . ?
C026 C02B 1.424(16) . ?
C026 C02D 1.422(15) . ?
C027 H027 0.9300 . ?
C028 C02U 1.373(16) . ?
C029 H029 0.9300 . ?
C029 C02G 1.399(14) . ?
C02A H02A 0.9300 . ?
C02A C02G 1.359(15) . ?
C02B H02B 0.9300 . ?
C02B C02F 1.433(16) . ?
C02C H02C 0.9300 . ?
C02C C02K 1.391(17) . ?
C02D H02D 0.9300 . ?
C02D C02S 1.402(18) . ?
C02E H02E 0.9300 . ?
C02E C02J 1.369(19) . ?
C02F H02F 0.9300 . ?
C02F C02S 1.37(2) . ?
C02G H02G 0.9300 . ?
C02H H02H 0.9300 . ?
C02H C030 1.360(17) . ?
C02I H02I 0.9300 . ?
C02I C02X 1.48(2) . ?
C02J H02J 0.9300 . ?
C02K H02K 0.9300 . ?
C02L C02W 1.43(2) . ?
C02L C21 1.47(2) . ?
C02M H02M 0.9300 . ?
C02M C02Y 1.282(19) . ?
C02N H02N 0.9300 . ?
C02N C031 1.39(2) . ?
C02O H02O 0.9300 . ?
C02O C02X 1.348(18) . ?
C02P H02P 0.9300 . ?
C02P C02T 1.415(18) . ?
C02Q H02Q 0.9300 . ?
C02R H02L 0.9600 . ?
C02R H02R 0.9600 . ?
C02R H02S 0.9600 . ?
C02S H02T 0.9300 . ?
C02T H02U 0.9300 . ?
C02U H02V 0.9300 . ?
C02U C02Y 1.439(19) . ?
C02V C02Z 1.431(18) . ?
C02V C038 1.396(18) . ?
C02W H02W 0.9300 . ?
C02W C036 1.48(2) . ?
C02X H02X 0.9300 . ?
C02Y H02Y 0.9300 . ?
C02Z H02Z 0.9300 . ?
C02Z C032 1.426(19) . ?
C030 H030 0.9300 . ?
C030 C031 1.44(2) . ?
C031 H031 0.9800 . ?
C032 H032 0.9300 . ?
C032 C0AA 1.33(2) . ?
C034 H034 0.9800 . ?
C034 C039 1.46(2) . ?
C034 C22 1.34(2) . ?
C035 H035 0.9800 . ?
C035 C036 1.27(2) . ?
C035 C21 1.46(2) . ?
C036 H036 0.9800 . ?
C037 C039 1.36(2) . ?
C037 C24 1.38(2) . ?
C038 H038 0.9300 . ?
C038 C0AA 1.51(2) . ?
C039 H039 0.9300 . ?
C21 H21 0.9300 . ?
C22 H22 0.9300 . ?
C22 C24 1.48(2) . ?
C24 H24 0.9300 . ?
C0AA H0AA 0.9300 . ?

loop_
_geom_torsion_atom_site_label_1
_geom_torsion_atom_site_label_2
_geom_torsion_atom_site_label_3
_geom_torsion_atom_site_label_4
_geom_torsion
_geom_torsion_site_symmetry_1
_geom_torsion_site_symmetry_2
_geom_torsion_site_symmetry_3
_geom_torsion_site_symmetry_4
_geom_torsion_publ_flag
In01 O00I C01C O00O 6.2(13) . . . . ?
In01 O00I C01C C01H -174.9(6) . . . . ?
In01 O00K C01A O00N 1.9(13) . . . . ?
In01 O00K C01A C01B -176.2(5) . . . . ?
In01 O00V C01M O019 2.7(16) . . . . ?
In01 O00V C01M C01N -177.6(7) . . . . ?
In02 O00H C018 O00L 59.6(10) . . . . ?
In02 O00H C018 C01D -118.4(7) . . . . ?
In02 O00O C01C O00I 16.5(15) . . . . ?
In02 O00O C01C C01H -162.4(7) . . . . ?
In02 O00P C01Q O00W -15.4(14) . . . . ?
In02 O00P C01Q C026 165.4(6) . . . . ?
In02 O00S C01G O00T -46.0(12) . . . . ?
In02 O00S C01G C01K 135.9(6) . . . . ?
In02 N010 C01E N012 -169.6(6) . . . . ?
In02 N010 C01U C027 171.0(9) . . . . ?
In03 O00N C01A O00K 23.0(15) . . . . ?
In03 O00N C01A C01B -158.9(7) . . . . ?
In03 O00U C01I O00Z 56.8(13) . . . . ?
In03 O00U C01I C02V -123.8(8) . . . . ?
In03 O00X C01J O00M -12.1(13) . . . . ?
In03 O00X C01J C01T 167.6(6) . . . . ?
In03 O00Y C022 O00Q -41.9(15) . . . . ?
In03 O00Y C022 C028 136.8(8) . . . . ?
In03 N012 C01E N010 174.0(6) 8_757 . . . ?
In03 N012 C027 C01U -173.4(9) 8_757 . . . ?
In04 O00L C018 O00H 3.4(10) . . . . ?
In04 O00L C018 C01D -178.5(5) . . . . ?
In04 O00M C01J O00X -1.9(15) . . . . ?
In04 O00M C01J C01T 178.4(6) . . . . ?
In04 O00Q C022 O00Y -4.1(15) . . . . ?
In04 O00Q C022 C028 177.3(7) . . . . ?
In05 O00T C01G O00S -2.6(11) . . . . ?
In05 O00T C01G C01K 175.6(5) . . . . ?
In05 O00W C01Q O00P -1.8(17) . . . . ?
In05 O00W C01Q C026 177.3(7) . . . . ?
In05 O015 C023 O016 5.4(14) . . . . ?
In05 O015 C023 C02L -174.9(7) . . . . ?
In06 O00R C01F O011 -5.7(15) . . . . ?
In06 O00R C01F C01L 178.7(6) . . . . ?
In06 O00Z C01I O00U 4.3(14) . . . . ?
In06 O00Z C01I C02V -175.2(7) . . . . ?
In06 O017 C01Y O013 0.4(16) . . . . ?
In06 O017 C01Y C037 176.7(8) . . . . ?
In07 O011 C01F O00R -9.8(14) . . . . ?
In07 O011 C01F C01L 165.9(6) . . . . ?
In07 O013 C01Y O017 -52.9(17) . . . . ?
In07 O013 C01Y C037 131.2(11) . . . . ?
In07 O016 C023 O015 60.9(14) . . . . ?
In07 O016 C023 C02L -118.8(9) . . . . ?
In07 O019 C01M O00V 23.8(18) . . . . ?
In07 O019 C01M C01N -155.8(8) . . . . ?
Fe08 C01D C01R C02J -59.1(7) . . . . ?
Fe08 C01D C01Z C02E 56.3(7) . . . . ?
Fe08 C01K C01V C02A 60.3(6) . . . . ?
Fe08 C01K C029 C02G -59.7(7) . . . . ?
Fe08 C01R C02J C02E -59.5(9) . . . . ?
Fe08 C01V C02A C02G 57.4(7) . . . . ?
Fe08 C01Z C02E C02J 60.3(9) . . . . ?
Fe08 C029 C02G C02A -61.8(8) . . . . ?
Fe08 C02A C02G C029 60.0(7) . . . . ?
Fe08 C02E C02J C01R 59.4(9) . . . . ?
Fe09 C01H C01P C02Q -60.9(8) . . . . ?
Fe09 C01H C01S C025 59.5(8) . . . . ?
Fe09 C01P C02Q C025 -58.0(9) . . . . ?
Fe09 C01S C025 C02Q 60.4(10) . . . . ?
Fe09 C01T C020 C021 -60.5(8) . . . . ?
Fe09 C01T C02C C02K 61.0(9) . . . . ?
Fe09 C020 C021 C02K -59.3(10) . . . . ?
Fe09 C021 C02K C02C -58.7(9) . . . . ?
Fe09 C025 C02Q C01P 57.7(9) . . . . ?
Fe09 C02C C02K C021 58.3(10) . . . . ?
Fe0A C01B C01W C02T -58.9(8) . . . . ?
Fe0A C01B C01X C02P 61.1(8) . . . . ?
Fe0A C01L C01O C02I 58.7(9) . . . . ?
Fe0A C01L C02O C02X -60.8(11) . . . . ?
Fe0A C01O C02I C02X 59.4(10) . . . . ?
Fe0A C01W C02T C02P -60.6(10) . . . . ?
Fe0A C01X C02P C02T 58.1(9) . . . . ?
Fe0A C02I C02X C02O 59.1(10) . . . . ?
Fe0A C02O C02X C02I -59.3(10) . . . . ?
Fe0A C02P C02T C01W 60.5(9) . . . . ?
Fe0B C01N C02H C030 -60.9(11) . . . . ?
Fe0B C01N C02N C031 59.3(10) . . . . ?
Fe0B C026 C02B C02F 61.1(9) . . . . ?
Fe0B C026 C02D C02S -59.4(10) . . . . ?
Fe0B C02B C02F C02S 58.9(11) . . . . ?
Fe0B C02D C02S C02F -58.5(12) . . . . ?
Fe0B C02F C02S C02D 58.3(11) . . . . ?
Fe0B C02H C030 C031 -57.0(12) . . . . ?
Fe0B C02N C031 C030 61.7(11) . . . . ?
Fe0B C030 C031 C02N -61.4(11) . . . . ?
Fe0C C024 C028 C022 -116.0(12) . . . . ?
Fe0C C024 C028 C02U 62.0(9) . . . . ?
Fe0C C024 C02M C02Y -61.7(13) . . . . ?
Fe0C C028 C02U C02Y 60.1(11) . . . . ?
Fe0C C02M C02Y C02U -59.0(11) . . . . ?
Fe0C C02U C02Y C02M 60.5(12) . . . . ?
Fe0C C02V C02Z C032 60.5(10) . . . . ?
Fe0C C02V C038 C0AA -61.2(10) . . . . ?
Fe0C C02Z C032 C0AA 60.1(13) . . . . ?
Fe0C C032 C0AA C038 56.5(12) . . . . ?
Fe0C C038 C0AA C032 -57.8(13) . . . . ?
Fe0D C02L C02W C036 -59.6(9) . . . . ?
Fe0D C02L C21 C035 59.0(8) . . . . ?
Fe0D C02W C036 C035 -62.1(11) . . . . ?
Fe0D C034 C039 C037 64.5(9) . . . . ?
Fe0D C034 C22 C24 -59.8(12) . . . . ?
Fe0D C035 C036 C02W 61.1(10) . . . . ?
Fe0D C035 C21 C02L -60.7(8) . . . . ?
Fe0D C037 C039 C034 -61.4(9) . . . . ?
Fe0D C037 C24 C22 59.5(15) . . . . ?
Fe0D C22 C24 C037 -56.3(14) . . . . ?
O00H C018 C01D Fe08 96.9(9) . . . . ?
O00H C018 C01D C01R -175.8(8) . . . . ?
O00H C018 C01D C01Z 7.4(12) . . . . ?
O00I C01C C01H Fe09 -88.6(9) . . . . ?
O00I C01C C01H C01P -1.4(15) . . . . ?
O00I C01C C01H C01S -175.0(9) . . . . ?
O00K C01A C01B Fe0A -93.5(9) . . . . ?
O00K C01A C01B C01W -6.5(13) . . . . ?
O00K C01A C01B C01X -177.5(9) . . . . ?
O00L C018 C01D Fe08 -81.2(10) . . . . ?
O00L C018 C01D C01R 6.0(12) . . . . ?
O00L C018 C01D C01Z -170.8(8) . . . . ?
O00M C01J C01T Fe09 -97.1(9) . . . . ?
O00M C01J C01T C020 -8.9(14) . . . . ?
O00M C01J C01T C02C 176.8(9) . . . . ?
O00N C01A C01B Fe0A 88.3(9) . . . . ?
O00N C01A C01B C01W 175.2(9) . . . . ?
O00N C01A C01B C01X 4.3(13) . . . . ?
O00O C01C C01H Fe09 90.3(9) . . . . ?
O00O C01C C01H C01P 177.5(9) . . . . ?
O00O C01C C01H C01S 4.0(15) . . . . ?
O00P C01Q C026 Fe0B 80.3(10) . . . . ?
O00P C01Q C026 C02B -6.2(16) . . . . ?
O00P C01Q C026 C02D 168.9(11) . . . . ?
O00Q C022 C028 Fe0C 101.7(11) . . . . ?
O00Q C022 C028 C024 -168.5(12) . . . . ?
O00Q C022 C028 C02U 13.9(17) . . . . ?
O00R C01F C01L Fe0A -102.7(10) . . . . ?
O00R C01F C01L C01O 167.9(10) . . . . ?
O00R C01F C01L C02O -15.5(16) . . . . ?
O00S C01G C01K Fe08 -73.1(10) . . . . ?
O00S C01G C01K C01V -160.2(8) . . . . ?
O00S C01G C01K C029 11.2(12) . . . . ?
O00T C01G C01K Fe08 108.6(8) . . . . ?
O00T C01G C01K C01V 21.5(12) . . . . ?
O00T C01G C01K C029 -167.1(8) . . . . ?
O00U C01I C02V Fe0C 97.2(12) . . . . ?
O00U C01I C02V C02Z 9.2(18) . . . . ?
O00U C01I C02V C038 -176.0(12) . . . . ?
O00V C01M C01N Fe0B -90.4(11) . . . . ?
O00V C01M C01N C02H -1.5(18) . . . . ?
O00V C01M C01N C02N -175.6(11) . . . . ?
O00W C01Q C026 Fe0B -98.9(11) . . . . ?
O00W C01Q C026 C02B 174.6(11) . . . . ?
O00W C01Q C026 C02D -10.3(16) . . . . ?
O00X C01J C01T Fe09 83.2(9) . . . . ?
O00X C01J C01T C020 171.3(10) . . . . ?
O00X C01J C01T C02C -2.9(14) . . . . ?
O00Y C022 C028 Fe0C -77.1(12) . . . . ?
O00Y C022 C028 C024 12.7(18) . . . . ?
O00Y C022 C028 C02U -164.9(12) . . . . ?
O00Z C01I C02V Fe0C -83.3(12) . . . . ?
O00Z C01I C02V C02Z -171.3(12) . . . . ?
O00Z C01I C02V C038 3.5(17) . . . . ?
N010 C01U C027 N012 -2.3(17) . . . . ?
O011 C01F C01L Fe0A 81.2(10) . . . . ?
O011 C01F C01L C01O -8.2(15) . . . . ?
O011 C01F C01L C02O 168.4(11) . . . . ?
O013 C01Y C037 Fe0D -75.5(17) . . . . ?
O013 C01Y C037 C039 10(2) . . . . ?
O013 C01Y C037 C24 -165.4(15) . . . . ?
O015 C023 C02L Fe0D -80.6(12) . . . . ?
O015 C023 C02L C02W 2.1(16) . . . . ?
O015 C023 C02L C21 -168.1(11) . . . . ?
O016 C023 C02L Fe0D 99.1(13) . . . . ?
O016 C023 C02L C02W -178.1(11) . . . . ?
O016 C023 C02L C21 11.6(17) . . . . ?
O017 C01Y C037 Fe0D 108.1(13) . . . . ?
O017 C01Y C037 C039 -166.6(13) . . . . ?
O017 C01Y C037 C24 18(2) . . . . ?
C018 C01D C01R Fe08 -116.9(8) . . . . ?
C018 C01D C01R C02J -176.0(8) . . . . ?
C018 C01D C01Z Fe08 118.2(8) . . . . ?
C018 C01D C01Z C02E 174.5(9) . . . . ?
O019 C01M C01N Fe0B 89.3(11) . . . . ?
O019 C01M C01N C02H 178.2(12) . . . . ?
O019 C01M C01N C02N 4.1(17) . . . . ?
C01A C01B C01W Fe0A -112.7(9) . . . . ?
C01A C01B C01W C02T -171.6(9) . . . . ?
C01A C01B C01X Fe0A 112.3(9) . . . . ?
C01A C01B C01X C02P 173.4(9) . . . . ?
C01B C01W C02T Fe0A 58.7(7) . . . . ?
C01B C01W C02T C02P -1.9(14) . . . . ?
C01B C01X C02P Fe0A -60.2(7) . . . . ?
C01B C01X C02P C02T -2.2(13) . . . . ?
C01C C01H C01P Fe09 -114.9(10) . . . . ?
C01C C01H C01P C02Q -175.8(10) . . . . ?
C01C C01H C01S Fe09 115.1(10) . . . . ?
C01C C01H C01S C025 174.6(10) . . . . ?
C01D C01R C02J Fe08 60.3(7) . . . . ?
C01D C01R C02J C02E 0.8(13) . . . . ?
C01D C01Z C02E Fe08 -57.0(7) . . . . ?
C01D C01Z C02E C02J 3.3(13) . . . . ?
C01E N010 C01U C027 1.5(14) . . . . ?
C01E N012 C027 C01U 2.1(15) . . . . ?
C01F C01L C01O Fe0A 117.3(10) . . . . ?
C01F C01L C01O C02I 176.0(10) . . . . ?
C01F C01L C02O Fe0A -115.6(11) . . . . ?
C01F C01L C02O C02X -176.4(11) . . . . ?
C01G C01K C01V Fe08 113.3(8) . . . . ?
C01G C01K C01V C02A 173.7(8) . . . . ?
C01G C01K C029 Fe08 -112.5(8) . . . . ?
C01G C01K C029 C02G -172.2(8) . . . . ?
C01H C01P C02Q Fe09 60.1(8) . . . . ?
C01H C01P C02Q C025 2.1(14) . . . . ?
C01H C01S C025 Fe09 -59.1(8) . . . . ?
C01H C01S C025 C02Q 1.4(14) . . . . ?
C01I C02V C02Z Fe0C 116.4(13) . . . . ?
C01I C02V C02Z C032 176.9(12) . . . . ?
C01I C02V C038 Fe0C -116.9(12) . . . . ?
C01I C02V C038 C0AA -178.1(12) . . . . ?
C01J C01T C020 Fe09 -116.9(10) . . . . ?
C01J C01T C020 C021 -177.4(10) . . . . ?
C01J C01T C02C Fe09 116.3(9) . . . . ?
C01J C01T C02C C02K 177.2(10) . . . . ?
C01K C01V C02A Fe08 -59.7(6) . . . . ?
C01K C01V C02A C02G -2.3(11) . . . . ?
C01K C029 C02G Fe08 59.8(6) . . . . ?
C01K C029 C02G C02A -2.0(11) . . . . ?
C01L C01O C02I Fe0A -58.1(9) . . . . ?
C01L C01O C02I C02X 1.2(15) . . . . ?
C01L C02O C02X Fe0A 59.3(10) . . . . ?
C01L C02O C02X C02I 0.0(16) . . . . ?
C01M C01N C02H Fe0B -116.0(13) . . . . ?
C01M C01N C02H C030 -177.0(13) . . . . ?
C01M C01N C02N Fe0B 115.9(12) . . . . ?
C01M C01N C02N C031 175.2(12) . . . . ?
C01N C02H C030 Fe0B 60.3(10) . . . . ?
C01N C02H C030 C031 3.3(18) . . . . ?
C01N C02N C031 Fe0B -59.7(9) . . . . ?
C01N C02N C031 C030 2.0(17) . . . . ?
C01O C01L C02O Fe0A 61.5(8) . . . . ?
C01O C01L C02O C02X 0.7(15) . . . . ?
C01O C02I C02X Fe0A -59.8(9) . . . . ?
C01O C02I C02X C02O -0.7(16) . . . . ?
C01P C01H C01S Fe09 -59.5(7) . . . . ?
C01P C01H C01S C025 0.0(13) . . . . ?
C01Q C026 C02B Fe0B 115.7(11) . . . . ?
C01Q C026 C02B C02F 176.8(11) . . . . ?
C01Q C026 C02D Fe0B -116.8(11) . . . . ?
C01Q C026 C02D C02S -176.2(11) . . . . ?
C01R C01D C01Z Fe08 -59.1(6) . . . . ?
C01R C01D C01Z C02E -2.8(11) . . . . ?
C01S C01H C01P Fe09 59.6(7) . . . . ?
C01S C01H C01P C02Q -1.3(13) . . . . ?
C01S C025 C02Q Fe09 -59.8(9) . . . . ?
C01S C025 C02Q C01P -2.2(15) . . . . ?
C01T C020 C021 Fe09 61.1(8) . . . . ?
C01T C020 C021 C02K 1.8(15) . . . . ?
C01T C02C C02K Fe09 -59.3(8) . . . . ?
C01T C02C C02K C021 -1.0(15) . . . . ?
C01U N010 C01E N012 -0.1(12) . . . . ?
C01V C01K C029 Fe08 60.2(6) . . . . ?
C01V C01K C029 C02G 0.5(10) . . . . ?
C01V C02A C02G Fe08 -57.3(7) . . . . ?
C01V C02A C02G C029 2.7(12) . . . . ?
C01W C01B C01X Fe0A -60.0(7) . . . . ?
C01W C01B C01X C02P 1.1(12) . . . . ?
C01X C01B C01W Fe0A 59.4(7) . . . . ?
C01X C01B C01W C02T 0.5(12) . . . . ?
C01X C02P C02T Fe0A -57.9(8) . . . . ?
C01X C02P C02T C01W 2.5(15) . . . . ?
C01Y C037 C039 Fe0D -113.3(14) . . . . ?
C01Y C037 C039 C034 -174.8(14) . . . . ?
C01Y C037 C24 Fe0D 115.3(15) . . . . ?
C01Y C037 C24 C22 174.8(14) . . . . ?
C01Z C01D C01R Fe08 60.4(6) . . . . ?
C01Z C01D C01R C02J 1.3(10) . . . . ?
C01Z C02E C02J Fe08 -62.0(8) . . . . ?
C01Z C02E C02J C01R -2.6(15) . . . . ?
C020 C01T C02C Fe09 -58.8(8) . . . . ?
C020 C01T C02C C02K 2.2(13) . . . . ?
C020 C021 C02K Fe09 58.2(9) . . . . ?
C020 C021 C02K C02C -0.5(16) . . . . ?
C022 C028 C02U Fe0C 116.3(12) . . . . ?
C022 C028 C02U C02Y 176.4(12) . . . . ?
C023 C02L C02W Fe0D -112.8(11) . . . . ?
C023 C02L C02W C036 -172.5(12) . . . . ?
C023 C02L C21 Fe0D 114.4(11) . . . . ?
C023 C02L C21 C035 173.4(12) . . . . ?
C024 C028 C02U Fe0C -61.8(9) . . . . ?
C024 C028 C02U C02Y -1.7(16) . . . . ?
C024 C02M C02Y Fe0C 58.5(11) . . . . ?
C024 C02M C02Y C02U -0.5(18) . . . . ?
C026 C02B C02F Fe0B -60.2(8) . . . . ?
C026 C02B C02F C02S -1.3(16) . . . . ?
C026 C02D C02S Fe0B 58.0(9) . . . . ?
C026 C02D C02S C02F -0.5(17) . . . . ?
C027 N012 C01E N010 -1.3(12) . . . . ?
C028 C024 C02M Fe0C 61.2(9) . . . . ?
C028 C024 C02M C02Y -0.5(18) . . . . ?
C028 C02U C02Y Fe0C -59.2(10) . . . . ?
C028 C02U C02Y C02M 1.3(18) . . . . ?
C029 C01K C01V Fe08 -59.2(6) . . . . ?
C029 C01K C01V C02A 1.1(10) . . . . ?
C02B C026 C02D Fe0B 59.0(9) . . . . ?
C02B C026 C02D C02S -0.4(15) . . . . ?
C02B C02F C02S Fe0B -57.2(10) . . . . ?
C02B C02F C02S C02D 1.1(18) . . . . ?
C02C C01T C020 Fe09 58.1(7) . . . . ?
C02C C01T C020 C021 -2.4(13) . . . . ?
C02D C026 C02B Fe0B -60.1(8) . . . . ?
C02D C026 C02B C02F 1.0(14) . . . . ?
C02H C01N C02N Fe0B -59.3(9) . . . . ?
C02H C01N C02N C031 0.0(15) . . . . ?
C02H C030 C031 Fe0B 58.1(12) . . . . ?
C02H C030 C031 C02N -3.2(19) . . . . ?
C02L C02W C036 Fe0D 61.5(8) . . . . ?
C02L C02W C036 C035 -0.6(16) . . . . ?
C02M C024 C028 Fe0C -60.7(9) . . . . ?
C02M C024 C028 C022 -176.7(12) . . . . ?
C02M C024 C028 C02U 1.3(15) . . . . ?
C02N C01N C02H Fe0B 58.9(9) . . . . ?
C02N C01N C02H C030 -2.0(16) . . . . ?
C02O C01L C01O Fe0A -59.9(8) . . . . ?
C02O C01L C01O C02I -1.2(14) . . . . ?
C02V C02Z C032 Fe0C -59.8(9) . . . . ?
C02V C02Z C032 C0AA 0.3(18) . . . . ?
C02V C038 C0AA Fe0C 60.6(10) . . . . ?
C02V C038 C0AA C032 2.8(18) . . . . ?
C02W C02L C21 Fe0D -56.7(9) . . . . ?
C02W C02L C21 C035 2.3(13) . . . . ?
C02Z C02V C038 Fe0C 58.5(10) . . . . ?
C02Z C02V C038 C0AA -2.7(17) . . . . ?
C02Z C032 C0AA Fe0C -58.5(12) . . . . ?
C02Z C032 C0AA C038 -2(2) . . . . ?
C034 C22 C24 Fe0D 56.7(11) . . . . ?
C034 C22 C24 C037 0(2) . . . . ?
C036 C035 C21 Fe0D 57.7(14) . . . . ?
C036 C035 C21 C02L -3.0(17) . . . . ?
C038 C02V C02Z Fe0C -58.8(11) . . . . ?
C038 C02V C02Z C032 1.7(16) . . . . ?
C039 C034 C22 Fe0D 60.2(12) . . . . ?
C039 C034 C22 C24 0.5(19) . . . . ?
C039 C037 C24 Fe0D -60.6(11) . . . . ?
C039 C037 C24 C22 -1(2) . . . . ?
C21 C02L C02W Fe0D 58.4(9) . . . . ?
C21 C02L C02W C036 -1.3(14) . . . . ?
C21 C035 C036 Fe0D -58.7(13) . . . . ?
C21 C035 C036 C02W 2.5(19) . . . . ?
C22 C034 C039 Fe0D -65.6(14) . . . . ?
C22 C034 C039 C037 -1.1(17) . . . . ?
C24 C037 C039 Fe0D 62.6(12) . . . . ?
C24 C037 C039 C034 1.2(14) . . . . ?

loop_
_smtbx_masks_void_nr
_smtbx_masks_void_average_x
_smtbx_masks_void_average_y
_smtbx_masks_void_average_z
_smtbx_masks_void_volume
_smtbx_masks_void_count_electrons
_smtbx_masks_void_content
1 -0.893 -0.385 -0.294 6123.3 885.2 ?
